data_4105187
loop_
_publ_author_name
'Thomas M. Douglas'
'Adrian B. Chaplin'
'Andrew S. Weller'
'Xinzheng Yang'
'Michael B. Hall'

_publ_section_title
;
 Monomeric and Oligomeric Amine-Borane \s-Complexes of Rhodium.
 Intermediates in the Catalytic Dehydrogenation of Amine-Boranes
;
_journal_name_full 'Journal of the American Chemical Society'
_journal_page_first 15440
_journal_page_last 15456
_journal_paper_doi 10.1021/ja906070r
_journal_volume 131
_journal_year 2009
_chemical_formula_moiety 'C28 H72 B2 N2 P2 Rh, C32 H12 B F24'
_chemical_formula_sum 'C60 H84 B3 F24 N2 P2 Rh'
_chemical_formula_weight 1486.57
_space_group_IT_number 33
_symmetry_cell_setting orthorhombic
_symmetry_space_group_name_Hall 'P 2c -2n'
_symmetry_space_group_name_H-M 'P n a 21'
_atom_sites_solution_hydrogens geom
_atom_sites_solution_primary direct
_atom_sites_solution_secondary difmap
_audit_creation_method SHELXL-97
_cell_angle_alpha 90.00
_cell_angle_beta 90.00
_cell_angle_gamma 90.00
_cell_formula_units_Z 8
_cell_length_a 50.6131(4)
_cell_length_b 19.6787(2)
_cell_length_c 14.39940(10)
_cell_measurement_reflns_used 10102
_cell_measurement_temperature 150(2)
_cell_measurement_theta_max 27.485
_cell_measurement_theta_min 5.097
_cell_volume 14341.8(2)
_computing_cell_refinement 'Denzo/Scalepack (Otwinowski & Minor 1997)'
_computing_data_collection 'Collect (Nonius BV, 1997-2000)'
_computing_data_reduction 'Denzo/Scalepack (Otwinowski & Minor 1997)'
_computing_molecular_graphics 'ORTEP3 (Farrugia, 1997)'
_computing_publication_material 'Bruker SHELXTL'
_computing_structure_refinement 'SHELXL-97 (Sheldrick, 2008)'
_computing_structure_solution 'SIR2004 (Burla et al., 2005)'
_diffrn_ambient_temperature 150(2)
_diffrn_detector_area_resol_mean 9
_diffrn_measured_fraction_theta_full 0.884
_diffrn_measured_fraction_theta_max 0.883
_diffrn_measurement_device '95mm CCD camera on \k-goniostat'
_diffrn_measurement_device_type KappaCCD
_diffrn_measurement_method CCD
_diffrn_radiation_monochromator 'horizonally mounted graphite crystal'
_diffrn_radiation_source 'fine-focus sealed tube'
_diffrn_radiation_type MoK\a
_diffrn_radiation_wavelength 0.71073
_diffrn_reflns_av_R_equivalents 0.0228
_diffrn_reflns_av_sigmaI/netI 0.0413
_diffrn_reflns_limit_h_max 57
_diffrn_reflns_limit_h_min 0
_diffrn_reflns_limit_k_max 23
_diffrn_reflns_limit_k_min 0
_diffrn_reflns_limit_l_max 17
_diffrn_reflns_limit_l_min -17
_diffrn_reflns_number 19425
_diffrn_reflns_theta_full 25.00
_diffrn_reflns_theta_max 25.03
_diffrn_reflns_theta_min 5.14
_exptl_absorpt_coefficient_mu 0.382
_exptl_absorpt_correction_T_max 1.0
_exptl_absorpt_correction_T_min 0.569
_exptl_absorpt_correction_type multi-scan
_exptl_absorpt_process_details 'Denzo/Scalepack (Otwinowski & Minor 1997)'
_exptl_crystal_colour red
_exptl_crystal_density_diffrn 1.377
_exptl_crystal_description block
_exptl_crystal_F_000 6112
_exptl_crystal_size_max 0.62
_exptl_crystal_size_mid 0.35
_exptl_crystal_size_min 0.30
_refine_diff_density_max 0.989
_refine_diff_density_min -0.446
_refine_diff_density_rms 0.076
_refine_ls_abs_structure_details 'Flack H D (1983), Acta Cryst. A39, 876-881; 7742 Friedel pairs'
_refine_ls_abs_structure_Flack 0.48(3)
_refine_ls_extinction_method none
_refine_ls_goodness_of_fit_ref 1.076
_refine_ls_hydrogen_treatment mixed
_refine_ls_matrix_type full
_refine_ls_number_parameters 2004
_refine_ls_number_reflns 19425
_refine_ls_number_restraints 1564
_refine_ls_restrained_S_all 1.120
_refine_ls_R_factor_all 0.0718
_refine_ls_R_factor_gt 0.0563
_refine_ls_shift/su_max 0.001
_refine_ls_shift/su_mean 0.000
_refine_ls_structure_factor_coef Fsqd
_refine_ls_weighting_details 'calc w=1/[\s^2^(Fo^2^)+(0.0790P)^2^+21.1475P] where P=(Fo^2^+2Fc^2^)/3'
_refine_ls_weighting_scheme calc
_refine_ls_wR_factor_gt 0.1357
_refine_ls_wR_factor_ref 0.1465
_reflns_number_gt 16731
_reflns_number_total 19425
_reflns_threshold_expression >2sigma(I)
_cod_data_source_file ja906070r_si_003.cif
_cod_data_source_block 10
_cod_database_code 4105187

loop_
_symmetry_equiv_pos_as_xyz
'x, y, z'
'-x, -y, z+1/2'
'-x+1/2, y+1/2, z+1/2'
'x+1/2, -y+1/2, z'

loop_
_atom_site_label
_atom_site_type_symbol
_atom_site_fract_x
_atom_site_fract_y
_atom_site_fract_z
_atom_site_U_iso_or_equiv
_atom_site_adp_type
_atom_site_occupancy
_atom_site_symmetry_multiplicity
_atom_site_calc_flag
_atom_site_refinement_flags
_atom_site_disorder_assembly
_atom_site_disorder_group
Rh1 Rh 0.324634(10) 0.85421(2) 0.04902(6) 0.03106(13) Uani 1 1 d D . .
P1 P 0.32405(4) 0.93072(8) -0.06638(11) 0.0309(4) Uani 1 1 d . . .
P2 P 0.34324(4) 0.76662(8) -0.02695(12) 0.0372(4) Uani 1 1 d . . .
B1 B 0.3034(2) 0.8525(5) 0.1796(5) 0.055(2) Uani 1 1 d DU . .
H1A H 0.3095(8) 0.9060(14) 0.132(3) 0.066 Uiso 1 1 d D . .
H1B H 0.3187(11) 0.8051(19) 0.147(3) 0.066 Uiso 1 1 d D . .
H1C H 0.2825(12) 0.840(2) 0.176(6) 0.066 Uiso 1 1 d D . .
N1 N 0.31098(16) 0.8687(4) 0.2827(4) 0.0670(15) Uani 1 1 d U . .
C1 C 0.2942(2) 0.9271(6) 0.3145(7) 0.088(3) Uani 1 1 d U . .
H1G H 0.2756 0.9140 0.3123 0.133 Uiso 1 1 calc R . .
H1H H 0.2972 0.9663 0.2737 0.133 Uiso 1 1 calc R . .
H1I H 0.2990 0.9393 0.3783 0.133 Uiso 1 1 calc R . .
C2 C 0.3030(2) 0.8101(6) 0.3397(7) 0.091(3) Uani 1 1 d U . .
H2A H 0.3088 0.8171 0.4039 0.136 Uiso 1 1 calc R . .
H2B H 0.3112 0.7687 0.3150 0.136 Uiso 1 1 calc R . .
H2C H 0.2837 0.8054 0.3381 0.136 Uiso 1 1 calc R . .
B2 B 0.3416(2) 0.8766(7) 0.3035(7) 0.0707(19) Uani 1 1 d U . .
H2D H 0.3494(6) 0.833(3) 0.3031(7) 0.085 Uiso 1 1 calc R . .
H2E H 0.3437(3) 0.8947(13) 0.363(4) 0.085 Uiso 1 1 calc R . .
N2 N 0.35735(16) 0.9246(4) 0.2305(5) 0.0733(18) Uani 1 1 d U . .
H2 H 0.3543 0.9070 0.1715 0.088 Uiso 1 1 calc R . .
C3 C 0.3502(3) 0.9957(6) 0.2278(8) 0.093(3) Uani 1 1 d U . .
H3A H 0.3524 1.0156 0.2897 0.139 Uiso 1 1 calc R . .
H3B H 0.3317 1.0002 0.2084 0.139 Uiso 1 1 calc R . .
H3C H 0.3616 1.0196 0.1836 0.139 Uiso 1 1 calc R . .
C4 C 0.3856(2) 0.9139(6) 0.2510(8) 0.088(3) Uani 1 1 d U . .
H4A H 0.3963 0.9430 0.2106 0.132 Uiso 1 1 calc R . .
H4B H 0.3902 0.8661 0.2400 0.132 Uiso 1 1 calc R . .
H4C H 0.3891 0.9254 0.3161 0.132 Uiso 1 1 calc R . .
C5 C 0.35363(16) 0.9652(3) -0.1239(5) 0.0423(16) Uani 1 1 d U . .
H5A H 0.3618 0.9281 -0.1604 0.051 Uiso 1 1 calc R . .
H5B H 0.3478 1.0004 -0.1685 0.051 Uiso 1 1 calc R . .
C6 C 0.37489(17) 0.9961(4) -0.0622(6) 0.0510(16) Uani 1 1 d U . .
H6 H 0.3658 1.0246 -0.0144 0.061 Uiso 1 1 calc R . .
C7 C 0.39178(18) 0.9439(4) -0.0111(7) 0.064(2) Uani 1 1 d U . .
H7A H 0.3803 0.9118 0.0216 0.096 Uiso 1 1 calc R . .
H7B H 0.4032 0.9671 0.0338 0.096 Uiso 1 1 calc R . .
H7C H 0.4027 0.9192 -0.0560 0.096 Uiso 1 1 calc R . .
C8 C 0.3932(2) 1.0430(4) -0.1188(7) 0.069(2) Uani 1 1 d U . .
H8A H 0.4004 1.0180 -0.1720 0.103 Uiso 1 1 calc R . .
H8B H 0.4077 1.0587 -0.0794 0.103 Uiso 1 1 calc R . .
H8C H 0.3831 1.0823 -0.1412 0.103 Uiso 1 1 calc R . .
C9 C 0.30802(15) 1.0083(3) -0.0209(4) 0.0380(15) Uani 1 1 d U . .
H9A H 0.2910 0.9944 0.0074 0.046 Uiso 1 1 calc R . .
H9B H 0.3193 1.0260 0.0299 0.046 Uiso 1 1 calc R . .
C10 C 0.30218(16) 1.0680(3) -0.0870(5) 0.0426(15) Uani 1 1 d U . .
H10 H 0.3047 1.0516 -0.1521 0.051 Uiso 1 1 calc R . .
C11 C 0.3209(2) 1.1272(4) -0.0714(7) 0.066(2) Uani 1 1 d U . .
H11D H 0.3189 1.1602 -0.1219 0.099 Uiso 1 1 calc R . .
H11E H 0.3391 1.1106 -0.0700 0.099 Uiso 1 1 calc R . .
H11F H 0.3167 1.1492 -0.0121 0.099 Uiso 1 1 calc R . .
C12 C 0.27338(18) 1.0897(4) -0.0759(7) 0.062(2) Uani 1 1 d U . .
H12A H 0.2618 1.0517 -0.0923 0.093 Uiso 1 1 calc R . .
H12B H 0.2697 1.1283 -0.1170 0.093 Uiso 1 1 calc R . .
H12C H 0.2702 1.1030 -0.0114 0.093 Uiso 1 1 calc R . .
C13 C 0.30380(18) 0.9068(4) -0.1677(5) 0.0511(18) Uani 1 1 d U . .
H13A H 0.2979 0.9490 -0.1986 0.061 Uiso 1 1 calc R . .
H13B H 0.3153 0.8823 -0.2122 0.061 Uiso 1 1 calc R . .
C14 C 0.2796(2) 0.8628(4) -0.1496(6) 0.0658(19) Uani 1 1 d U . .
H14 H 0.2863 0.8178 -0.1279 0.079 Uiso 1 1 calc R . .
C15 C 0.2659(3) 0.8498(5) -0.2443(7) 0.087(3) Uani 1 1 d U . .
H15A H 0.2595 0.8029 -0.2466 0.131 Uiso 1 1 calc R . .
H15B H 0.2787 0.8572 -0.2946 0.131 Uiso 1 1 calc R . .
H15C H 0.2510 0.8812 -0.2516 0.131 Uiso 1 1 calc R . .
C16 C 0.2600(2) 0.8851(5) -0.0797(7) 0.080(3) Uani 1 1 d U . .
H16A H 0.2686 0.8888 -0.0189 0.120 Uiso 1 1 calc R . .
H16B H 0.2456 0.8518 -0.0763 0.120 Uiso 1 1 calc R . .
H16C H 0.2528 0.9295 -0.0976 0.120 Uiso 1 1 calc R . .
C17 C 0.36291(18) 0.7149(4) 0.0522(6) 0.066(2) Uani 1 1 d DU . .
H17A H 0.3506 0.6933 0.0968 0.079 Uiso 1 1 calc R . .
H17B H 0.3711 0.6779 0.0154 0.079 Uiso 1 1 calc R . .
C18 C 0.3845(2) 0.7485(5) 0.1074(6) 0.076(2) Uani 1 1 d DU . .
H18 H 0.3780 0.7946 0.1255 0.091 Uiso 1 1 calc R . .
C19 C 0.3907(3) 0.7111(6) 0.1950(7) 0.101(3) Uani 1 1 d DU . .
H19A H 0.3747 0.7075 0.2329 0.152 Uiso 1 1 calc R . .
H19B H 0.4043 0.7358 0.2297 0.152 Uiso 1 1 calc R . .
H19C H 0.3972 0.6655 0.1798 0.152 Uiso 1 1 calc R . .
C20 C 0.4101(2) 0.7588(6) 0.0502(9) 0.094(3) Uani 1 1 d DU . .
H20A H 0.4177 0.7145 0.0351 0.141 Uiso 1 1 calc R . .
H20B H 0.4228 0.7854 0.0866 0.141 Uiso 1 1 calc R . .
H20C H 0.4059 0.7831 -0.0073 0.141 Uiso 1 1 calc R . .
C21 C 0.3171(2) 0.7060(4) -0.0684(7) 0.068(2) Uani 1 1 d U . .
H21A H 0.3125 0.7187 -0.1329 0.082 Uiso 1 1 calc R . .
H21B H 0.3250 0.6600 -0.0706 0.082 Uiso 1 1 calc R . .
C22 C 0.2915(2) 0.7014(4) -0.0131(7) 0.076(2) Uani 1 1 d U . .
H22 H 0.2855 0.7483 0.0032 0.091 Uiso 1 1 calc R . .
C23 C 0.2956(2) 0.6606(5) 0.0758(8) 0.091(3) Uani 1 1 d U . .
H23A H 0.3071 0.6215 0.0628 0.136 Uiso 1 1 calc R . .
H23B H 0.2785 0.6446 0.0988 0.136 Uiso 1 1 calc R . .
H23C H 0.3040 0.6895 0.1229 0.136 Uiso 1 1 calc R . .
C24 C 0.2703(3) 0.6662(6) -0.0712(9) 0.102(3) Uani 1 1 d U . .
H24A H 0.2653 0.6957 -0.1231 0.153 Uiso 1 1 calc R . .
H24B H 0.2548 0.6571 -0.0324 0.153 Uiso 1 1 calc R . .
H24C H 0.2773 0.6233 -0.0954 0.153 Uiso 1 1 calc R . .
C25 C 0.36295(18) 0.7803(4) -0.1308(5) 0.0514(18) Uani 1 1 d DU . .
H25A H 0.3509 0.7972 -0.1797 0.062 Uiso 1 1 calc R . .
H25B H 0.3755 0.8175 -0.1170 0.062 Uiso 1 1 calc R . .
C26 C 0.3790(2) 0.7218(4) -0.1731(6) 0.0629(19) Uani 1 1 d DU . .
H26 H 0.3848 0.6907 -0.1221 0.075 Uiso 1 1 calc R . .
C27 C 0.4033(2) 0.7514(5) -0.2197(7) 0.080(3) Uani 1 1 d DU . .
H27A H 0.3980 0.7884 -0.2614 0.121 Uiso 1 1 calc R . .
H27B H 0.4123 0.7159 -0.2556 0.121 Uiso 1 1 calc R . .
H27C H 0.4154 0.7691 -0.1723 0.121 Uiso 1 1 calc R . .
C28 C 0.3629(2) 0.6812(5) -0.2429(7) 0.084(3) Uani 1 1 d DU . .
H28A H 0.3482 0.6587 -0.2110 0.127 Uiso 1 1 calc R . .
H28B H 0.3743 0.6469 -0.2721 0.127 Uiso 1 1 calc R . .
H28C H 0.3560 0.7119 -0.2906 0.127 Uiso 1 1 calc R . .
Rh2 Rh 0.588446(10) 0.70336(2) 0.03781(6) 0.03478(13) Uani 1 1 d D A .
P11 P 0.56208(4) 0.69043(9) -0.08603(12) 0.0380(4) Uani 1 1 d . . .
P12 P 0.57875(4) 0.81290(9) 0.06045(14) 0.0432(5) Uani 1 1 d . . .
B11 B 0.6088(2) 0.6346(4) 0.1349(5) 0.0443(18) Uani 1 1 d DU . .
H11A H 0.6088(9) 0.7005(15) 0.135(3) 0.053 Uiso 1 1 d D . .
H11B H 0.5985(12) 0.6196(17) 0.055(3) 0.053 Uiso 1 1 d D . .
H11C H 0.5951(14) 0.618(3) 0.188(4) 0.053 Uiso 1 1 d D . .
N11 N 0.63728(14) 0.6072(3) 0.1450(4) 0.0492(13) Uani 1 1 d U A .
C101 C 0.6363(2) 0.5311(4) 0.1448(7) 0.066(2) Uani 1 1 d U . .
H10D H 0.6542 0.5130 0.1549 0.099 Uiso 1 1 calc R A .
H10E H 0.6296 0.5151 0.0849 0.099 Uiso 1 1 calc R . .
H10F H 0.6246 0.5154 0.1946 0.099 Uiso 1 1 calc R . .
C102 C 0.64657(19) 0.6285(5) 0.2381(6) 0.062(2) Uani 1 1 d U . .
H10G H 0.6362 0.6053 0.2859 0.094 Uiso 1 1 calc R A .
H10H H 0.6445 0.6777 0.2447 0.094 Uiso 1 1 calc R . .
H10I H 0.6653 0.6165 0.2452 0.094 Uiso 1 1 calc R . .
B12 B 0.6585(2) 0.6370(5) 0.0758(6) 0.0560(18) Uani 1 1 d U . .
H12D H 0.6766(10) 0.6046(18) 0.0787(6) 0.067 Uiso 1 1 calc R A .
H12E H 0.6642(4) 0.689(3) 0.0995(14) 0.067 Uiso 1 1 calc R . .
N12 N 0.64874(16) 0.6414(4) -0.0292(5) 0.0638(16) Uani 1 1 d U A .
H12 H 0.6330 0.6657 -0.0297 0.077 Uiso 1 1 calc R . .
C103 C 0.6437(2) 0.5743(5) -0.0757(6) 0.075(3) Uani 1 1 d U . .
H10J H 0.6428 0.5809 -0.1431 0.112 Uiso 1 1 calc R A .
H10K H 0.6269 0.5556 -0.0535 0.112 Uiso 1 1 calc R . .
H10L H 0.6580 0.5427 -0.0609 0.112 Uiso 1 1 calc R . .
C104 C 0.6686(2) 0.6814(6) -0.0824(8) 0.090(3) Uani 1 1 d U . .
H10M H 0.6854 0.6566 -0.0838 0.135 Uiso 1 1 calc R A .
H10N H 0.6712 0.7256 -0.0524 0.135 Uiso 1 1 calc R . .
H10O H 0.6622 0.6883 -0.1460 0.135 Uiso 1 1 calc R . .
C105 C 0.57107(17) 0.7360(4) -0.1939(5) 0.0521(18) Uani 1 1 d U . .
H10P H 0.5630 0.7112 -0.2467 0.063 Uiso 1 1 calc R . .
H10Q H 0.5627 0.7814 -0.1916 0.063 Uiso 1 1 calc R . .
C106 C 0.5996(2) 0.7461(5) -0.2156(6) 0.0664(19) Uani 1 1 d U . .
H106 H 0.6094 0.7514 -0.1556 0.080 Uiso 1 1 calc R . .
C107 C 0.6109(2) 0.6854(7) -0.2662(7) 0.094(3) Uani 1 1 d U . .
H10R H 0.6074 0.6441 -0.2301 0.141 Uiso 1 1 calc R . .
H10S H 0.6300 0.6912 -0.2739 0.141 Uiso 1 1 calc R . .
H10T H 0.6025 0.6814 -0.3273 0.141 Uiso 1 1 calc R . .
C108 C 0.6036(3) 0.8120(7) -0.2730(7) 0.096(3) Uani 1 1 d U . .
H10U H 0.5912 0.8124 -0.3253 0.144 Uiso 1 1 calc R . .
H10V H 0.6217 0.8137 -0.2966 0.144 Uiso 1 1 calc R . .
H10W H 0.6003 0.8517 -0.2335 0.144 Uiso 1 1 calc R . .
C109 C 0.56123(18) 0.6004(4) -0.1211(5) 0.0539(18) Uani 1 1 d U . .
H10X H 0.5493 0.5962 -0.1753 0.065 Uiso 1 1 calc R . .
H10Y H 0.5792 0.5873 -0.1418 0.065 Uiso 1 1 calc R . .
C110 C 0.55221(18) 0.5492(4) -0.0470(6) 0.0564(17) Uani 1 1 d U . .
H110 H 0.5554 0.5691 0.0160 0.068 Uiso 1 1 calc R . .
C111 C 0.5679(2) 0.4848(5) -0.0564(9) 0.088(3) Uani 1 1 d U . .
H11G H 0.5600 0.4494 -0.0171 0.132 Uiso 1 1 calc R . .
H11H H 0.5861 0.4930 -0.0368 0.132 Uiso 1 1 calc R . .
H11I H 0.5677 0.4699 -0.1213 0.132 Uiso 1 1 calc R . .
C112 C 0.5234(2) 0.5312(4) -0.0558(7) 0.072(2) Uani 1 1 d U . .
H11J H 0.5196 0.5169 -0.1196 0.108 Uiso 1 1 calc R . .
H11K H 0.5125 0.5709 -0.0404 0.108 Uiso 1 1 calc R . .
H11L H 0.5192 0.4940 -0.0130 0.108 Uiso 1 1 calc R . .
C113 C 0.52694(17) 0.7108(4) -0.0640(5) 0.0482(17) Uani 1 1 d U . .
H11M H 0.5216 0.6843 -0.0087 0.058 Uiso 1 1 calc R . .
H11N H 0.5263 0.7593 -0.0458 0.058 Uiso 1 1 calc R . .
C114 C 0.50556(18) 0.7004(4) -0.1370(5) 0.0553(17) Uani 1 1 d U . .
H114 H 0.5081 0.6542 -0.1645 0.066 Uiso 1 1 calc R . .
C115 C 0.5062(2) 0.7511(5) -0.2150(7) 0.081(3) Uani 1 1 d U . .
H11O H 0.4890 0.7519 -0.2462 0.122 Uiso 1 1 calc R . .
H11P H 0.5199 0.7382 -0.2596 0.122 Uiso 1 1 calc R . .
H11Q H 0.5101 0.7963 -0.1900 0.122 Uiso 1 1 calc R . .
C116 C 0.47866(19) 0.7013(6) -0.0884(7) 0.075(3) Uani 1 1 d U . .
H11R H 0.4751 0.7471 -0.0648 0.112 Uiso 1 1 calc R . .
H11S H 0.4788 0.6690 -0.0365 0.112 Uiso 1 1 calc R . .
H11T H 0.4649 0.6883 -0.1327 0.112 Uiso 1 1 calc R . .
C117 C 0.6060(4) 0.8580(16) 0.1154(16) 0.0673(18) Uani 0.632(18) 1 d PU A 1
H11U H 0.6021 0.9072 0.1137 0.081 Uiso 0.632(18) 1 calc PR A 1
H11V H 0.6067 0.8443 0.1816 0.081 Uiso 0.632(18) 1 calc PR A 1
C118 C 0.6334(4) 0.8473(9) 0.0740(14) 0.0699(17) Uani 0.632(18) 1 d PU A 1
H118 H 0.6366 0.7974 0.0675 0.084 Uiso 0.632(18) 1 calc PR A 1
C119 C 0.6521(4) 0.8748(10) 0.1454(14) 0.077(3) Uani 0.632(18) 1 d PU A 1
H11W H 0.6703 0.8683 0.1242 0.116 Uiso 0.632(18) 1 calc PR A 1
H11X H 0.6495 0.8507 0.2042 0.116 Uiso 0.632(18) 1 calc PR A 1
H11Y H 0.6487 0.9234 0.1544 0.116 Uiso 0.632(18) 1 calc PR A 1
C120 C 0.6367(4) 0.8789(10) -0.0161(14) 0.083(3) Uani 0.632(18) 1 d PU A 1
H12F H 0.6293 0.9249 -0.0146 0.124 Uiso 0.632(18) 1 calc PR A 1
H12G H 0.6274 0.8520 -0.0632 0.124 Uiso 0.632(18) 1 calc PR A 1
H12H H 0.6555 0.8812 -0.0315 0.124 Uiso 0.632(18) 1 calc PR A 1
C217 C 0.6040(5) 0.856(3) 0.131(2) 0.0673(18) Uani 0.368(18) 1 d PDU A 2
H21C H 0.6001 0.9051 0.1267 0.081 Uiso 0.368(18) 1 calc PR A 2
H21D H 0.6004 0.8427 0.1963 0.081 Uiso 0.368(18) 1 calc PR A 2
C218 C 0.6334(5) 0.8494(12) 0.1188(19) 0.0699(17) Uani 0.368(18) 1 d PDU A 2
H218 H 0.6378 0.8026 0.1409 0.084 Uiso 0.368(18) 1 calc PR A 2
C219 C 0.6489(6) 0.8958(16) 0.1795(19) 0.077(3) Uani 0.368(18) 1 d PDU A 2
H21E H 0.6675 0.8820 0.1790 0.116 Uiso 0.368(18) 1 calc PR A 2
H21F H 0.6421 0.8936 0.2430 0.116 Uiso 0.368(18) 1 calc PR A 2
H21G H 0.6474 0.9425 0.1562 0.116 Uiso 0.368(18) 1 calc PR A 2
C220 C 0.6426(6) 0.8517(17) 0.0176(19) 0.083(3) Uani 0.368(18) 1 d PDU A 2
H22A H 0.6423 0.8057 -0.0085 0.124 Uiso 0.368(18) 1 calc PR A 2
H22B H 0.6606 0.8699 0.0147 0.124 Uiso 0.368(18) 1 calc PR A 2
H22C H 0.6307 0.8810 -0.0183 0.124 Uiso 0.368(18) 1 calc PR A 2
C121 C 0.5519(2) 0.8187(6) 0.1514(6) 0.069(2) Uani 1 1 d U A .
H12I H 0.5518 0.8657 0.1759 0.083 Uiso 1 1 calc R . .
H12J H 0.5347 0.8111 0.1203 0.083 Uiso 1 1 calc R . .
C122 C 0.5536(2) 0.7710(6) 0.2324(6) 0.069(2) Uani 1 1 d U . .
H122 H 0.5728 0.7658 0.2471 0.083 Uiso 1 1 calc R A .
C123 C 0.5435(2) 0.7033(6) 0.2145(7) 0.085(3) Uani 1 1 d U A .
H12K H 0.5250 0.7062 0.1960 0.127 Uiso 1 1 calc R . .
H12L H 0.5451 0.6758 0.2710 0.127 Uiso 1 1 calc R . .
H12M H 0.5538 0.6822 0.1645 0.127 Uiso 1 1 calc R . .
C124 C 0.5410(2) 0.8035(7) 0.3161(6) 0.089(3) Uani 1 1 d U A .
H12O H 0.5219 0.8072 0.3063 0.134 Uiso 1 1 calc R . .
H12P H 0.5485 0.8489 0.3254 0.134 Uiso 1 1 calc R . .
H12Q H 0.5445 0.7755 0.3711 0.134 Uiso 1 1 calc R . .
C125 C 0.5685(7) 0.8702(11) -0.033(2) 0.059(2) Uani 0.57(2) 1 d PU A 1
H12R H 0.5835 0.8740 -0.0766 0.071 Uiso 0.57(2) 1 calc PR A 1
H12S H 0.5539 0.8474 -0.0667 0.071 Uiso 0.57(2) 1 calc PR A 1
C126 C 0.5588(5) 0.9454(12) -0.0099(16) 0.064(2) Uani 0.57(2) 1 d PU A 1
H126 H 0.5654 0.9587 0.0530 0.077 Uiso 0.57(2) 1 calc PR A 1
C127 C 0.5716(5) 0.9903(10) -0.0819(15) 0.074(4) Uani 0.57(2) 1 d PU A 1
H12T H 0.5641 0.9802 -0.1431 0.111 Uiso 0.57(2) 1 calc PR A 1
H12U H 0.5907 0.9819 -0.0829 0.111 Uiso 0.57(2) 1 calc PR A 1
H12V H 0.5683 1.0381 -0.0664 0.111 Uiso 0.57(2) 1 calc PR A 1
C128 C 0.5303(5) 0.9506(11) -0.0119(18) 0.088(4) Uani 0.57(2) 1 d PU A 1
H12W H 0.5247 0.9904 0.0240 0.132 Uiso 0.57(2) 1 calc PR A 1
H12X H 0.5225 0.9095 0.0153 0.132 Uiso 0.57(2) 1 calc PR A 1
H12Y H 0.5243 0.9553 -0.0763 0.132 Uiso 0.57(2) 1 calc PR A 1
C225 C 0.5643(8) 0.8671(12) -0.028(3) 0.059(2) Uani 0.43(2) 1 d PDU A 2
H22D H 0.5738 0.8577 -0.0865 0.071 Uiso 0.43(2) 1 calc PR A 2
H22E H 0.5459 0.8515 -0.0370 0.071 Uiso 0.43(2) 1 calc PR A 2
C226 C 0.5632(5) 0.9448(13) -0.0171(17) 0.064(2) Uani 0.43(2) 1 d PDU A 2
H226 H 0.5791 0.9611 0.0179 0.077 Uiso 0.43(2) 1 calc PR A 2
C227 C 0.5627(6) 0.9763(13) -0.1136(15) 0.074(4) Uani 0.43(2) 1 d PDU A 2
H22F H 0.5478 0.9577 -0.1488 0.111 Uiso 0.43(2) 1 calc PR A 2
H22G H 0.5792 0.9658 -0.1460 0.111 Uiso 0.43(2) 1 calc PR A 2
H22H H 0.5607 1.0257 -0.1082 0.111 Uiso 0.43(2) 1 calc PR A 2
C228 C 0.5381(6) 0.9649(12) 0.034(2) 0.088(4) Uani 0.43(2) 1 d PDU A 2
H22I H 0.5421 0.9714 0.1000 0.132 Uiso 0.43(2) 1 calc PR A 2
H22J H 0.5249 0.9288 0.0270 0.132 Uiso 0.43(2) 1 calc PR A 2
H22K H 0.5312 1.0073 0.0078 0.132 Uiso 0.43(2) 1 calc PR A 2
B3 B 0.45544(17) 0.7585(3) 0.5060(5) 0.0306(17) Uani 1 1 d . . .
C29 C 0.46244(14) 0.7565(3) 0.3957(4) 0.0301(15) Uani 1 1 d . . .
C30 C 0.46364(14) 0.8156(3) 0.3413(4) 0.0323(15) Uani 1 1 d . . .
H30 H 0.4618 0.8586 0.3706 0.039 Uiso 1 1 calc R . .
C31 C 0.46749(14) 0.8131(3) 0.2457(4) 0.0332(16) Uani 1 1 d . B .
C32 C 0.47003(15) 0.7517(3) 0.1998(4) 0.0400(18) Uani 1 1 d . . .
H32 H 0.4726 0.7502 0.1344 0.048 Uiso 1 1 calc R . .
C33 C 0.46875(15) 0.6925(3) 0.2517(4) 0.0376(17) Uani 1 1 d . C .
C34 C 0.46543(15) 0.6942(3) 0.3467(4) 0.0352(16) Uani 1 1 d . . .
H34 H 0.4651 0.6527 0.3804 0.042 Uiso 1 1 calc R . .
C35 C 0.46825(18) 0.8783(4) 0.1930(5) 0.0444(19) Uani 1 1 d . . .
F1 F 0.48700(18) 0.9189(4) 0.2241(6) 0.088(2) Uani 0.823(8) 1 d PDU B 1
F2 F 0.44636(16) 0.9111(4) 0.1947(7) 0.087(3) Uani 0.823(8) 1 d PDU B 1
F3 F 0.4742(2) 0.8697(3) 0.1032(4) 0.083(2) Uani 0.823(8) 1 d PDU B 1
F101 F 0.4605(10) 0.9306(15) 0.239(2) 0.083(4) Uani 0.177(8) 1 d PDU B 2
F102 F 0.4504(8) 0.8783(15) 0.117(2) 0.085(4) Uani 0.177(8) 1 d PDU B 2
F103 F 0.4894(7) 0.8940(17) 0.152(3) 0.087(4) Uani 0.177(8) 1 d PDU B 2
C36 C 0.47107(14) 0.6259(4) 0.2048(4) 0.053(2) Uani 1 1 d D . .
F4 F 0.4748(3) 0.6259(5) 0.1153(5) 0.090(3) Uani 0.597(10) 1 d PDU C 1
F5 F 0.4899(2) 0.5875(5) 0.2422(7) 0.086(2) Uani 0.597(10) 1 d PDU C 1
F6 F 0.44914(18) 0.5881(5) 0.2187(8) 0.088(2) Uani 0.597(10) 1 d PDU C 1
F104 F 0.4782(4) 0.5730(6) 0.2548(9) 0.090(3) Uani 0.403(10) 1 d PDU C 2
F105 F 0.4498(2) 0.6079(6) 0.1581(11) 0.086(2) Uani 0.403(10) 1 d PDU C 2
F106 F 0.4901(3) 0.6285(7) 0.1378(9) 0.088(2) Uani 0.403(10) 1 d PDU C 2
C37 C 0.42340(13) 0.7647(3) 0.5109(4) 0.0294(15) Uani 1 1 d . . .
C38 C 0.40965(14) 0.8240(3) 0.5319(5) 0.0350(15) Uani 1 1 d . . .
H38 H 0.4194 0.8643 0.5439 0.042 Uiso 1 1 calc R . .
C39 C 0.38213(14) 0.8263(3) 0.5360(5) 0.0387(15) Uani 1 1 d . . .
C40 C 0.36711(16) 0.7697(4) 0.5139(4) 0.0393(18) Uani 1 1 d . . .
H40 H 0.3484 0.7707 0.5167 0.047 Uiso 1 1 calc R . .
C41 C 0.38048(15) 0.7122(3) 0.4878(4) 0.0363(17) Uani 1 1 d . D .
C42 C 0.40740(15) 0.7085(3) 0.4857(4) 0.0354(16) Uani 1 1 d . . .
H42 H 0.4156 0.6673 0.4670 0.042 Uiso 1 1 calc R . .
C43 C 0.3692(2) 0.8905(4) 0.5697(5) 0.054(2) Uani 1 1 d . . .
F7 F 0.37619(11) 0.9444(2) 0.5214(4) 0.0775(16) Uani 1 1 d U . .
F8 F 0.37615(16) 0.9037(3) 0.6574(4) 0.116(3) Uani 1 1 d U . .
F9 F 0.34330(13) 0.8882(3) 0.5679(4) 0.0873(18) Uani 1 1 d U . .
C44 C 0.36441(19) 0.6509(4) 0.4605(6) 0.055(2) Uani 1 1 d . . .
F10 F 0.3404(4) 0.6612(10) 0.4393(15) 0.084(4) Uani 0.502(15) 1 d PDU D 1
F11 F 0.3667(4) 0.6032(6) 0.5251(9) 0.082(3) Uani 0.502(15) 1 d PDU D 1
F12 F 0.3756(4) 0.6185(9) 0.3856(10) 0.073(4) Uani 0.502(15) 1 d PDU D 1
F110 F 0.3453(4) 0.6664(9) 0.3968(11) 0.075(4) Uani 0.498(15) 1 d PDU D 2
F111 F 0.3501(3) 0.6252(7) 0.5332(10) 0.086(3) Uani 0.498(15) 1 d PDU D 2
F112 F 0.3765(4) 0.6003(8) 0.4228(15) 0.081(4) Uani 0.498(15) 1 d PDU D 2
C45 C 0.47100(14) 0.8208(3) 0.5614(4) 0.0314(15) Uani 1 1 d . . .
C46 C 0.49584(13) 0.8451(3) 0.5358(5) 0.0342(15) Uani 1 1 d . . .
H46 H 0.5035 0.8286 0.4800 0.041 Uiso 1 1 calc R . .
C47 C 0.50989(16) 0.8921(3) 0.5875(5) 0.0406(18) Uani 1 1 d . E .
C48 C 0.49892(18) 0.9183(3) 0.6683(5) 0.048(2) Uani 1 1 d . . .
H48 H 0.5083 0.9513 0.7035 0.058 Uiso 1 1 calc R . .
C49 C 0.47487(17) 0.8966(4) 0.6965(5) 0.0462(19) Uani 1 1 d . F .
C50 C 0.46111(15) 0.8472(3) 0.6450(4) 0.0387(17) Uani 1 1 d . . .
H50 H 0.4446 0.8312 0.6675 0.046 Uiso 1 1 calc R . .
C51 C 0.53660(17) 0.9128(3) 0.5587(4) 0.056(2) Uani 1 1 d D . .
F13 F 0.5368(2) 0.9431(6) 0.4747(6) 0.089(3) Uani 0.655(14) 1 d PDU E 1
F14 F 0.55217(19) 0.8575(4) 0.5462(8) 0.064(2) Uani 0.655(14) 1 d PDU E 1
F15 F 0.5505(2) 0.9541(5) 0.6151(7) 0.086(3) Uani 0.655(14) 1 d PDU E 1
F113 F 0.5374(4) 0.9719(7) 0.5114(14) 0.089(3) Uani 0.345(14) 1 d PDU E 2
F114 F 0.5535(4) 0.8711(9) 0.5145(12) 0.064(2) Uani 0.345(14) 1 d PDU E 2
F115 F 0.5495(4) 0.9282(10) 0.6398(9) 0.086(3) Uani 0.345(14) 1 d PDU E 2
C52 C 0.4626(2) 0.9275(6) 0.7787(6) 0.068(3) Uani 1 1 d . . .
F16 F 0.4805(3) 0.9298(9) 0.8521(8) 0.113(4) Uani 0.589(8) 1 d PDU F 1
F17 F 0.4545(3) 0.9908(6) 0.7691(8) 0.106(3) Uani 0.589(8) 1 d PDU F 1
F18 F 0.4420(3) 0.8942(8) 0.8133(10) 0.109(4) Uani 0.589(8) 1 d PDU F 1
F116 F 0.4364(4) 0.9436(11) 0.7641(12) 0.112(4) Uani 0.411(8) 1 d PDU F 2
F117 F 0.4594(5) 0.8785(11) 0.8481(13) 0.111(4) Uani 0.411(8) 1 d PDU F 2
F118 F 0.4753(5) 0.9771(10) 0.8154(13) 0.106(4) Uani 0.411(8) 1 d PDU F 2
C53 C 0.46727(13) 0.6899(3) 0.5590(4) 0.0304(15) Uani 1 1 d . . .
C54 C 0.49356(13) 0.6709(3) 0.5446(5) 0.0356(14) Uani 1 1 d . . .
H54 H 0.5039 0.6957 0.5012 0.043 Uiso 1 1 calc R . .
C55 C 0.50525(15) 0.6167(3) 0.5919(5) 0.0390(17) Uani 1 1 d . G .
C56 C 0.49076(17) 0.5795(3) 0.6537(5) 0.0430(18) Uani 1 1 d . . .
H56 H 0.4985 0.5421 0.6853 0.052 Uiso 1 1 calc R . .
C57 C 0.46482(17) 0.5968(3) 0.6696(5) 0.0406(18) Uani 1 1 d . H .
C58 C 0.45330(14) 0.6510(3) 0.6227(4) 0.0319(15) Uani 1 1 d . . .
H58 H 0.4353 0.6617 0.6346 0.038 Uiso 1 1 calc R . .
C59 C 0.53288(18) 0.5983(4) 0.5721(5) 0.049(2) Uani 1 1 d . . .
F19 F 0.5372(2) 0.5773(8) 0.4898(8) 0.089(3) Uani 0.625(8) 1 d PDU G 1
F20 F 0.54927(18) 0.6528(5) 0.5849(8) 0.082(3) Uani 0.625(8) 1 d PDU G 1
F21 F 0.54299(19) 0.5534(6) 0.6301(8) 0.083(3) Uani 0.625(8) 1 d PDU G 1
F119 F 0.5496(3) 0.6103(12) 0.6342(13) 0.089(4) Uani 0.375(8) 1 d PDU G 2
F120 F 0.5366(3) 0.5300(7) 0.5639(14) 0.081(3) Uani 0.375(8) 1 d PDU G 2
F121 F 0.5420(4) 0.6204(10) 0.4908(13) 0.075(4) Uani 0.375(8) 1 d PDU G 2
C60 C 0.4485(2) 0.5552(4) 0.7347(6) 0.056(2) Uani 1 1 d . . .
F22 F 0.4625(3) 0.5382(8) 0.8125(8) 0.091(3) Uani 0.563(9) 1 d PDU H 1
F23 F 0.4438(3) 0.4935(6) 0.7008(9) 0.100(3) Uani 0.563(9) 1 d PDU H 1
F24 F 0.4268(3) 0.5814(7) 0.7619(11) 0.096(4) Uani 0.563(9) 1 d PDU H 1
F122 F 0.4253(4) 0.5339(9) 0.6954(11) 0.098(4) Uani 0.437(9) 1 d PDU H 2
F123 F 0.4389(4) 0.5917(9) 0.8060(12) 0.096(4) Uani 0.437(9) 1 d PDU H 2
F124 F 0.4593(4) 0.5028(9) 0.7703(15) 0.095(4) Uani 0.437(9) 1 d PDU H 2
B4 B 0.29694(17) 0.3694(3) 0.0042(5) 0.0319(18) Uani 1 1 d . . .
C61 C 0.32888(14) 0.3718(3) -0.0011(4) 0.0307(15) Uani 1 1 d . . .
C62 C 0.34346(16) 0.4325(3) -0.0003(5) 0.0391(18) Uani 1 1 d . . .
H62 H 0.3342 0.4741 0.0082 0.047 Uiso 1 1 calc R . .
C63 C 0.37021(16) 0.4347(3) -0.0111(5) 0.0426(18) Uani 1 1 d . I .
C64 C 0.38509(15) 0.3768(3) -0.0269(5) 0.0383(16) Uani 1 1 d . . .
H64 H 0.4037 0.3785 -0.0353 0.046 Uiso 1 1 calc R . .
C65 C 0.37089(15) 0.3152(3) -0.0296(4) 0.0354(16) Uani 1 1 d . . .
C66 C 0.34411(14) 0.3134(3) -0.0176(4) 0.0314(15) Uani 1 1 d . . .
H66 H 0.3354 0.2707 -0.0205 0.038 Uiso 1 1 calc R . .
C67 C 0.3835(2) 0.5037(5) -0.0088(9) 0.069(3) Uani 1 1 d . . .
F201 F 0.3787(2) 0.5383(5) 0.0661(9) 0.111(3) Uani 0.730(10) 1 d PDU I 1
F202 F 0.3747(2) 0.5442(4) -0.0767(9) 0.101(3) Uani 0.730(10) 1 d PDU I 1
F203 F 0.4097(2) 0.5007(5) -0.0182(11) 0.102(3) Uani 0.730(10) 1 d PDU I 1
F301 F 0.4029(6) 0.5030(14) -0.074(2) 0.105(5) Uani 0.270(10) 1 d PDU I 2
F302 F 0.4008(6) 0.5055(12) 0.063(2) 0.106(4) Uani 0.270(10) 1 d PDU I 2
F303 F 0.3696(6) 0.5520(12) -0.010(3) 0.099(5) Uani 0.270(10) 1 d PDU I 2
C68 C 0.38589(17) 0.2503(4) -0.0495(6) 0.0481(19) Uani 1 1 d . . .
F204 F 0.41157(11) 0.2555(3) -0.0354(5) 0.0877(18) Uani 1 1 d U . .
F205 F 0.38208(12) 0.2308(2) -0.1374(3) 0.0753(16) Uani 1 1 d U . .
F206 F 0.37757(10) 0.19901(19) 0.0031(3) 0.0575(13) Uani 1 1 d U . .
C69 C 0.28741(14) 0.3717(3) -0.1058(4) 0.0302(15) Uani 1 1 d . . .
C70 C 0.28451(14) 0.4331(3) -0.1556(5) 0.0352(16) Uani 1 1 d . . .
H70 H 0.2865 0.4749 -0.1235 0.042 Uiso 1 1 calc R . .
C71 C 0.27892(15) 0.4342(3) -0.2482(5) 0.0397(17) Uani 1 1 d . J .
C72 C 0.27579(16) 0.3766(4) -0.2986(5) 0.0457(19) Uani 1 1 d . . .
H72 H 0.2718 0.3784 -0.3631 0.055 Uiso 1 1 calc R . .
C73 C 0.27860(15) 0.3146(3) -0.2526(4) 0.0363(16) Uani 1 1 d . . .
C74 C 0.28424(14) 0.3128(3) -0.1587(4) 0.0311(15) Uani 1 1 d . . .
H74 H 0.2860 0.2699 -0.1290 0.037 Uiso 1 1 calc R . .
C75 C 0.2762(2) 0.5024(4) -0.2954(6) 0.062(3) Uani 1 1 d . . .
F207 F 0.2979(2) 0.5407(4) -0.2824(7) 0.099(3) Uani 0.742(8) 1 d PDU J 1
F208 F 0.2575(2) 0.5398(4) -0.2575(7) 0.088(3) Uani 0.742(8) 1 d PDU J 1
F209 F 0.2721(3) 0.4981(5) -0.3843(6) 0.101(3) Uani 0.742(8) 1 d PDU J 1
F307 F 0.2507(5) 0.5106(12) -0.328(2) 0.093(4) Uani 0.258(8) 1 d PDU J 2
F308 F 0.2899(6) 0.5090(13) -0.371(2) 0.093(4) Uani 0.258(8) 1 d PDU J 2
F309 F 0.2801(8) 0.5547(11) -0.2457(18) 0.092(4) Uani 0.258(8) 1 d PDU J 2
C76 C 0.2754(2) 0.2492(4) -0.3036(5) 0.057(2) Uani 1 1 d . . .
F210 F 0.27187(14) 0.2565(3) -0.3939(3) 0.0887(19) Uani 1 1 d U . .
F211 F 0.29620(14) 0.2097(3) -0.2939(5) 0.093(2) Uani 1 1 d U . .
F212 F 0.25548(13) 0.2123(3) -0.2713(4) 0.0840(18) Uani 1 1 d U . .
C77 C 0.28373(14) 0.4316(3) 0.0654(4) 0.0320(16) Uani 1 1 d . . .
C78 C 0.29637(15) 0.4571(3) 0.1445(5) 0.0367(16) Uani 1 1 d . . .
H78 H 0.3135 0.4407 0.1599 0.044 Uiso 1 1 calc R . .
C79 C 0.28457(16) 0.5060(3) 0.2017(5) 0.0411(18) Uani 1 1 d . . .
C80 C 0.25984(16) 0.5303(3) 0.1813(5) 0.0431(18) Uani 1 1 d . . .
H80 H 0.2517 0.5634 0.2200 0.052 Uiso 1 1 calc R . .
C81 C 0.24694(15) 0.5060(3) 0.1039(5) 0.0404(17) Uani 1 1 d . K .
C82 C 0.25856(12) 0.4569(2) 0.0467(5) 0.0327(13) Uani 1 1 d . . .
H82 H 0.2491 0.4406 -0.0058 0.039 Uiso 1 1 calc R . .
C83 C 0.2991(2) 0.5331(4) 0.2853(6) 0.057(2) Uani 1 1 d . . .
F213 F 0.32477(13) 0.5353(3) 0.2725(4) 0.0822(17) Uani 1 1 d U . .
F214 F 0.29560(14) 0.4930(4) 0.3602(4) 0.102(2) Uani 1 1 d U . .
F215 F 0.29104(15) 0.5936(3) 0.3092(4) 0.107(2) Uani 1 1 d U . .
C84 C 0.2198(2) 0.5294(4) 0.0822(6) 0.055(2) Uani 1 1 d . . .
F216 F 0.2035(2) 0.4804(5) 0.0569(11) 0.083(2) Uani 0.539(6) 1 d PDU K 1
F217 F 0.2073(2) 0.5541(6) 0.1613(8) 0.085(2) Uani 0.539(6) 1 d PDU K 1
F218 F 0.2186(2) 0.5728(8) 0.0225(12) 0.099(2) Uani 0.539(6) 1 d PDU K 1
F316 F 0.2164(2) 0.5995(6) 0.0893(12) 0.083(2) Uani 0.461(6) 1 d PDU K 2
F317 F 0.2159(3) 0.5361(8) -0.0192(10) 0.085(2) Uani 0.461(6) 1 d PDU K 2
F318 F 0.2008(3) 0.4986(9) 0.1120(13) 0.099(2) Uani 0.461(6) 1 d PDU K 2
C85 C 0.28478(12) 0.3008(2) 0.0558(4) 0.0255(13) Uani 1 1 d . . .
C86 C 0.29861(15) 0.2647(3) 0.1245(4) 0.0320(15) Uani 1 1 d . . .
H86 H 0.3162 0.2774 0.1395 0.038 Uiso 1 1 calc R . .
C87 C 0.28675(14) 0.2102(3) 0.1714(4) 0.0315(15) Uani 1 1 d . L .
C88 C 0.26143(15) 0.1914(3) 0.1540(4) 0.0360(16) Uani 1 1 d . . .
H88 H 0.2537 0.1546 0.1869 0.043 Uiso 1 1 calc R . .
C89 C 0.24730(15) 0.2260(3) 0.0887(4) 0.0341(16) Uani 1 1 d . M .
C90 C 0.25883(12) 0.2800(2) 0.0392(5) 0.0288(13) Uani 1 1 d . . .
H90 H 0.2487 0.3029 -0.0068 0.035 Uiso 1 1 calc R . .
C91 C 0.3025(2) 0.1733(4) 0.2441(6) 0.056(2) Uani 1 1 d . . .
F219 F 0.2956(2) 0.1951(6) 0.3325(6) 0.091(3) Uani 0.637(8) 1 d PDU L 1
F220 F 0.2979(2) 0.1084(4) 0.2467(9) 0.085(3) Uani 0.637(8) 1 d PDU L 1
F221 F 0.3275(2) 0.1849(6) 0.2439(9) 0.085(3) Uani 0.637(8) 1 d PDU L 1
F319 F 0.3212(4) 0.1301(10) 0.1969(13) 0.091(4) Uani 0.363(8) 1 d PDU L 2
F320 F 0.3179(5) 0.2068(10) 0.2923(13) 0.086(4) Uani 0.363(8) 1 d PDU L 2
F321 F 0.2896(4) 0.1307(11) 0.2939(13) 0.083(4) Uani 0.363(8) 1 d PDU L 2
C92 C 0.21987(17) 0.2072(3) 0.0669(4) 0.052(2) Uani 1 1 d D . .
F222 F 0.20849(16) 0.1612(4) 0.1184(6) 0.080(2) Uani 0.666(8) 1 d PDU M 1
F223 F 0.21705(15) 0.1847(4) -0.0220(5) 0.076(2) Uani 0.666(8) 1 d PDU M 1
F224 F 0.20373(16) 0.2617(3) 0.0664(6) 0.0633(18) Uani 0.666(8) 1 d PDU M 1
F322 F 0.2027(3) 0.2495(7) 0.0290(11) 0.080(2) Uani 0.334(8) 1 d PDU M 2
F323 F 0.2088(3) 0.1947(8) 0.1525(7) 0.076(2) Uani 0.334(8) 1 d PDU M 2
F324 F 0.2165(3) 0.1472(5) 0.0253(10) 0.0633(18) Uani 0.334(8) 1 d PDU M 2

loop_
_atom_site_aniso_label
_atom_site_aniso_U_11
_atom_site_aniso_U_22
_atom_site_aniso_U_33
_atom_site_aniso_U_23
_atom_site_aniso_U_13
_atom_site_aniso_U_12
Rh1 0.0342(3) 0.0308(2) 0.0281(2) 0.0028(2) 0.0015(2) 0.0043(2)
P1 0.0374(12) 0.0259(8) 0.0293(8) -0.0010(6) -0.0011(7) 0.0033(7)
P2 0.0475(13) 0.0267(8) 0.0373(9) 0.0048(7) 0.0089(8) 0.0055(8)
B1 0.051(4) 0.082(4) 0.032(3) 0.006(3) 0.007(3) 0.008(4)
N1 0.061(3) 0.103(3) 0.037(3) 0.005(3) 0.000(2) 0.011(3)
C1 0.080(6) 0.127(6) 0.057(4) -0.023(5) 0.001(4) 0.028(5)
C2 0.085(6) 0.131(6) 0.056(4) 0.026(5) 0.006(4) -0.009(5)
B2 0.064(4) 0.102(4) 0.046(3) -0.004(3) -0.008(3) 0.010(4)
N2 0.063(4) 0.096(4) 0.061(3) -0.018(3) -0.013(3) 0.006(3)
C3 0.093(6) 0.092(6) 0.093(6) -0.021(5) -0.013(5) 0.003(5)
C4 0.066(6) 0.108(6) 0.089(5) -0.020(5) -0.017(5) -0.002(5)
C5 0.040(4) 0.034(3) 0.053(4) 0.002(3) 0.012(3) 0.006(3)
C6 0.038(4) 0.044(3) 0.071(4) 0.001(3) 0.019(3) 0.003(3)
C7 0.042(5) 0.061(5) 0.089(5) 0.010(4) 0.012(4) 0.000(4)
C8 0.053(6) 0.048(4) 0.105(6) 0.009(4) 0.021(5) -0.003(4)
C9 0.047(4) 0.026(3) 0.041(3) -0.009(2) -0.002(3) 0.005(3)
C10 0.046(4) 0.032(3) 0.050(3) -0.006(3) -0.002(3) 0.005(3)
C11 0.065(6) 0.035(4) 0.097(6) 0.008(4) -0.005(5) 0.008(4)
C12 0.054(6) 0.043(4) 0.089(5) 0.009(4) -0.011(4) 0.008(4)
C13 0.070(5) 0.041(3) 0.042(3) -0.005(3) -0.017(3) 0.000(3)
C14 0.080(5) 0.057(4) 0.060(4) -0.009(3) -0.025(3) -0.006(3)
C15 0.104(7) 0.089(6) 0.069(5) -0.021(5) -0.027(5) -0.018(6)
C16 0.070(7) 0.081(6) 0.089(6) -0.013(5) -0.023(5) -0.014(5)
C17 0.077(5) 0.065(4) 0.055(4) 0.006(4) -0.004(4) 0.035(4)
C18 0.082(5) 0.082(4) 0.062(4) 0.004(3) -0.009(4) 0.035(4)
C19 0.114(8) 0.117(7) 0.073(6) 0.017(5) -0.012(6) 0.050(6)
C20 0.088(7) 0.108(6) 0.086(6) 0.012(6) -0.012(6) 0.009(5)
C21 0.088(6) 0.039(4) 0.078(5) 0.000(3) 0.015(4) -0.008(4)
C22 0.093(6) 0.044(4) 0.090(5) 0.008(3) 0.011(4) -0.020(4)
C23 0.099(7) 0.065(5) 0.108(7) 0.018(5) 0.040(5) -0.011(5)
C24 0.097(8) 0.088(6) 0.121(7) -0.007(6) 0.009(6) -0.033(6)
C25 0.074(5) 0.037(3) 0.043(3) 0.010(3) 0.021(3) 0.018(3)
C26 0.088(5) 0.048(3) 0.052(3) 0.009(3) 0.026(3) 0.024(3)
C27 0.091(7) 0.081(6) 0.069(5) 0.012(4) 0.034(5) 0.031(5)
C28 0.117(8) 0.062(5) 0.074(5) -0.008(4) 0.037(5) 0.008(5)
Rh2 0.0352(3) 0.0326(2) 0.0365(2) -0.0035(2) -0.0003(3) -0.0008(2)
P11 0.0446(13) 0.0367(9) 0.0327(8) -0.0003(7) -0.0006(8) 0.0000(9)
P12 0.0422(13) 0.0385(9) 0.0490(11) -0.0101(8) -0.0043(8) 0.0053(8)
B11 0.048(5) 0.039(4) 0.046(4) 0.000(3) 0.000(3) -0.002(3)
N11 0.053(3) 0.045(3) 0.049(3) 0.001(2) -0.005(2) 0.005(3)
C101 0.069(6) 0.045(4) 0.085(5) 0.004(4) 0.000(4) 0.015(4)
C102 0.058(6) 0.074(5) 0.055(4) -0.002(4) -0.006(4) 0.010(4)
B12 0.056(4) 0.056(3) 0.057(4) -0.006(3) 0.001(3) 0.007(3)
N12 0.058(4) 0.075(4) 0.058(3) -0.003(3) 0.008(3) 0.010(3)
C103 0.082(7) 0.083(6) 0.059(5) -0.025(4) -0.002(4) 0.012(5)
C104 0.076(7) 0.114(7) 0.081(6) 0.015(5) 0.021(5) -0.006(6)
C105 0.054(5) 0.075(4) 0.028(3) 0.000(3) 0.005(3) -0.005(4)
C106 0.063(5) 0.096(5) 0.040(3) 0.007(3) 0.008(3) -0.007(4)
C107 0.075(7) 0.135(8) 0.071(5) 0.009(5) 0.022(5) 0.014(6)
C108 0.089(7) 0.131(8) 0.068(5) 0.015(5) 0.023(5) -0.031(6)
C109 0.059(5) 0.044(3) 0.058(4) -0.007(3) -0.009(3) -0.004(3)
C110 0.063(5) 0.042(3) 0.065(4) -0.001(3) -0.013(3) 0.000(3)
C111 0.088(7) 0.054(5) 0.123(7) 0.005(5) -0.007(6) 0.004(5)
C112 0.081(7) 0.051(4) 0.084(5) 0.017(4) -0.005(5) -0.012(5)
C113 0.051(5) 0.054(4) 0.039(3) -0.002(3) -0.009(3) 0.001(3)
C114 0.053(5) 0.064(4) 0.048(3) -0.001(3) -0.014(3) 0.004(3)
C115 0.083(7) 0.099(6) 0.061(5) 0.012(4) -0.015(5) 0.011(5)
C116 0.045(6) 0.110(7) 0.069(5) 0.014(5) -0.018(4) 0.003(5)
C117 0.064(3) 0.060(3) 0.078(3) -0.005(3) -0.002(3) 0.000(3)
C118 0.066(3) 0.064(3) 0.080(3) -0.004(3) -0.002(3) -0.003(3)
C119 0.069(4) 0.077(5) 0.085(5) -0.011(4) -0.004(4) -0.006(4)
C120 0.080(5) 0.076(5) 0.092(5) -0.003(4) 0.000(4) 0.002(4)
C217 0.064(3) 0.060(3) 0.078(3) -0.005(3) -0.002(3) 0.000(3)
C218 0.066(3) 0.064(3) 0.080(3) -0.004(3) -0.002(3) -0.003(3)
C219 0.069(4) 0.077(5) 0.085(5) -0.011(4) -0.004(4) -0.006(4)
C220 0.080(5) 0.076(5) 0.092(5) -0.003(4) 0.000(4) 0.002(4)
C121 0.048(5) 0.099(5) 0.061(4) -0.013(4) -0.006(4) 0.015(4)
C122 0.046(4) 0.112(5) 0.050(3) -0.012(4) 0.004(3) 0.011(4)
C123 0.056(6) 0.126(7) 0.073(6) 0.004(5) 0.003(5) 0.015(6)
C124 0.066(6) 0.147(8) 0.055(5) -0.015(5) 0.006(4) 0.014(6)
C125 0.073(5) 0.044(3) 0.060(4) 0.005(3) -0.011(4) 0.000(4)
C126 0.075(5) 0.050(3) 0.067(4) -0.001(3) -0.006(4) -0.001(3)
C127 0.082(7) 0.061(5) 0.078(6) 0.012(5) -0.014(5) 0.001(5)
C128 0.094(6) 0.077(6) 0.093(7) -0.001(5) 0.006(6) 0.007(5)
C225 0.073(5) 0.044(3) 0.060(4) 0.005(3) -0.011(4) 0.000(4)
C226 0.075(5) 0.050(3) 0.067(4) -0.001(3) -0.006(4) -0.001(3)
C227 0.082(7) 0.061(5) 0.078(6) 0.012(5) -0.014(5) 0.001(5)
C228 0.094(6) 0.077(6) 0.093(7) -0.001(5) 0.006(6) 0.007(5)
B3 0.029(5) 0.025(3) 0.037(4) 0.002(3) 0.002(3) -0.001(3)
C29 0.034(4) 0.024(3) 0.032(3) -0.001(2) -0.002(3) 0.003(3)
C30 0.038(5) 0.021(3) 0.038(3) 0.001(2) -0.003(3) 0.000(3)
C31 0.032(5) 0.031(3) 0.037(3) 0.008(3) 0.001(3) 0.000(3)
C32 0.046(5) 0.048(4) 0.026(3) 0.003(3) 0.001(3) 0.004(4)
C33 0.049(5) 0.027(3) 0.037(3) -0.005(3) -0.004(3) 0.004(3)
C34 0.039(5) 0.030(3) 0.036(3) -0.003(3) 0.002(3) -0.001(3)
C35 0.051(6) 0.041(4) 0.041(4) 0.015(3) -0.002(4) 0.000(4)
F1 0.107(6) 0.061(4) 0.095(5) 0.041(3) -0.029(4) -0.033(4)
F2 0.080(6) 0.065(4) 0.117(6) 0.060(4) 0.019(4) 0.025(4)
F3 0.137(7) 0.059(3) 0.053(3) 0.024(3) 0.026(4) 0.001(4)
F101 0.097(9) 0.054(7) 0.098(8) 0.048(7) 0.003(8) -0.002(8)
F102 0.106(9) 0.063(7) 0.085(8) 0.043(7) 0.011(8) 0.014(8)
F103 0.118(9) 0.064(8) 0.080(8) 0.038(7) 0.001(8) -0.012(8)
C36 0.078(7) 0.045(4) 0.037(4) -0.003(3) 0.003(4) 0.008(5)
F4 0.154(7) 0.046(3) 0.071(4) -0.014(3) 0.011(4) 0.005(5)
F5 0.122(6) 0.041(4) 0.095(5) -0.027(3) 0.000(4) 0.020(4)
F6 0.126(6) 0.052(3) 0.087(5) -0.035(3) 0.014(4) -0.004(4)
F104 0.154(7) 0.046(3) 0.071(4) -0.014(3) 0.011(4) 0.005(5)
F105 0.122(6) 0.041(4) 0.095(5) -0.027(3) 0.000(4) 0.020(4)
F106 0.126(6) 0.052(3) 0.087(5) -0.035(3) 0.014(4) -0.004(4)
C37 0.025(4) 0.033(3) 0.031(3) 0.003(2) -0.001(2) 0.002(3)
C38 0.043(5) 0.029(3) 0.032(3) -0.001(3) -0.003(3) 0.009(3)
C39 0.037(5) 0.043(3) 0.036(3) -0.003(3) -0.003(3) 0.019(3)
C40 0.030(5) 0.052(4) 0.036(3) 0.016(3) 0.001(3) 0.010(4)
C41 0.037(5) 0.035(4) 0.037(3) 0.003(3) -0.003(3) 0.000(3)
C42 0.037(5) 0.033(3) 0.036(3) 0.003(3) -0.004(3) 0.004(3)
C43 0.053(7) 0.060(5) 0.050(5) -0.006(3) -0.009(4) 0.031(5)
F7 0.082(4) 0.039(2) 0.112(5) -0.003(3) -0.001(3) 0.019(2)
F8 0.163(7) 0.125(5) 0.060(3) -0.046(3) -0.034(4) 0.096(5)
F9 0.066(5) 0.077(3) 0.119(5) -0.007(3) 0.020(3) 0.035(3)
C44 0.038(6) 0.056(5) 0.070(6) 0.001(4) -0.001(4) -0.003(4)
F10 0.056(7) 0.074(6) 0.123(10) -0.001(8) -0.011(8) -0.017(5)
F11 0.081(8) 0.055(5) 0.110(7) 0.020(5) -0.021(7) -0.028(5)
F12 0.082(7) 0.056(8) 0.081(9) -0.011(6) -0.002(7) -0.025(6)
F110 0.062(8) 0.075(6) 0.088(10) 0.005(7) -0.026(8) -0.028(6)
F111 0.066(8) 0.081(6) 0.112(7) 0.003(6) -0.001(7) -0.041(6)
F112 0.075(6) 0.047(7) 0.121(9) -0.009(7) -0.007(8) -0.010(6)
C45 0.038(5) 0.026(3) 0.029(3) 0.000(2) -0.001(3) 0.005(3)
C46 0.034(4) 0.027(3) 0.041(3) -0.005(3) 0.000(3) 0.003(3)
C47 0.045(6) 0.026(3) 0.050(4) 0.000(3) -0.001(3) -0.003(3)
C48 0.064(7) 0.031(4) 0.050(4) -0.011(3) -0.003(4) -0.012(4)
C49 0.058(6) 0.048(4) 0.032(3) -0.011(3) 0.003(3) -0.001(4)
C50 0.033(5) 0.045(4) 0.039(4) -0.003(3) 0.004(3) -0.002(3)
C51 0.065(6) 0.040(4) 0.064(5) -0.013(4) 0.003(4) -0.013(4)
F13 0.077(4) 0.083(5) 0.106(5) 0.026(4) 0.010(4) -0.029(4)
F14 0.054(3) 0.067(4) 0.072(6) -0.005(4) 0.026(5) -0.009(3)
F15 0.080(4) 0.071(5) 0.108(5) -0.039(4) 0.031(4) -0.056(4)
F113 0.077(4) 0.083(5) 0.106(5) 0.026(4) 0.010(4) -0.029(4)
F114 0.054(3) 0.067(4) 0.072(6) -0.005(4) 0.026(5) -0.009(3)
F115 0.080(4) 0.071(5) 0.108(5) -0.039(4) 0.031(4) -0.056(4)
C52 0.056(7) 0.092(7) 0.058(5) -0.031(5) 0.002(5) -0.014(6)
F16 0.123(9) 0.141(9) 0.075(6) -0.054(6) 0.016(6) 0.013(7)
F17 0.126(9) 0.088(7) 0.104(7) -0.040(6) 0.048(6) 0.030(6)
F18 0.120(9) 0.121(8) 0.086(7) -0.049(6) 0.063(7) -0.018(8)
F116 0.118(9) 0.119(9) 0.099(8) -0.050(7) 0.042(7) 0.026(8)
F117 0.123(10) 0.133(9) 0.078(7) -0.035(7) 0.054(7) 0.005(8)
F118 0.129(9) 0.101(8) 0.087(8) -0.061(7) 0.029(7) -0.003(8)
C53 0.038(5) 0.024(3) 0.030(3) -0.004(2) 0.000(3) -0.004(3)
C54 0.038(4) 0.032(3) 0.036(3) 0.006(3) 0.001(4) -0.001(3)
C55 0.032(5) 0.037(4) 0.048(4) -0.003(3) -0.005(3) -0.001(3)
C56 0.048(6) 0.030(3) 0.051(4) 0.007(3) -0.009(3) 0.004(4)
C57 0.047(6) 0.030(3) 0.044(4) 0.006(3) 0.004(3) -0.003(3)
C58 0.023(4) 0.030(3) 0.043(3) 0.002(3) 0.003(3) 0.005(3)
C59 0.044(6) 0.047(4) 0.057(5) 0.007(3) -0.005(4) 0.009(4)
F19 0.055(6) 0.120(8) 0.091(5) -0.031(6) 0.000(4) 0.037(6)
F20 0.033(5) 0.074(6) 0.140(7) -0.003(5) 0.008(4) 0.003(4)
F21 0.044(5) 0.094(6) 0.112(6) 0.042(6) 0.006(5) 0.036(5)
F119 0.040(7) 0.113(8) 0.113(8) -0.001(7) -0.003(6) 0.016(7)
F120 0.053(7) 0.070(7) 0.119(8) -0.002(6) 0.009(7) 0.032(6)
F121 0.038(7) 0.087(8) 0.100(7) 0.008(7) 0.018(6) 0.039(7)
C60 0.055(7) 0.047(5) 0.067(5) 0.026(4) 0.011(4) 0.003(5)
F22 0.091(7) 0.109(8) 0.074(6) 0.051(6) 0.011(5) -0.026(6)
F23 0.115(8) 0.071(6) 0.113(7) 0.023(6) 0.023(6) -0.047(5)
F24 0.080(8) 0.097(7) 0.111(8) 0.058(6) 0.040(6) -0.001(6)
F122 0.084(8) 0.101(8) 0.108(7) 0.042(6) 0.018(7) -0.044(6)
F123 0.094(9) 0.104(7) 0.091(8) 0.026(7) 0.046(7) -0.023(7)
F124 0.099(8) 0.075(7) 0.112(9) 0.062(6) 0.014(7) 0.002(7)
B4 0.027(5) 0.026(3) 0.043(4) 0.000(3) -0.003(3) 0.004(3)
C61 0.032(5) 0.024(3) 0.036(3) 0.002(2) 0.000(3) -0.003(3)
C62 0.035(6) 0.024(3) 0.058(4) 0.001(3) 0.003(3) 0.000(3)
C63 0.026(5) 0.036(4) 0.066(5) 0.000(3) 0.000(3) -0.007(3)
C64 0.024(4) 0.045(4) 0.046(4) 0.003(3) 0.001(3) 0.003(3)
C65 0.032(5) 0.035(4) 0.039(3) 0.000(3) -0.004(3) 0.009(3)
C66 0.026(5) 0.027(3) 0.041(3) -0.005(3) -0.004(3) -0.003(3)
C67 0.029(7) 0.041(5) 0.136(9) -0.003(6) 0.013(6) -0.013(5)
F201 0.102(7) 0.061(5) 0.172(9) -0.046(5) 0.015(6) -0.040(5)
F202 0.084(6) 0.047(4) 0.174(9) 0.039(5) -0.016(6) -0.030(4)
F203 0.054(6) 0.061(4) 0.191(11) -0.001(6) -0.006(6) -0.022(4)
F301 0.073(8) 0.061(7) 0.181(11) 0.019(8) 0.008(8) -0.032(7)
F302 0.080(9) 0.064(7) 0.174(11) -0.026(8) -0.016(8) -0.036(7)
F303 0.085(8) 0.038(6) 0.175(11) -0.004(9) 0.000(9) -0.026(7)
C68 0.027(6) 0.048(4) 0.070(5) -0.005(4) 0.004(4) 0.006(4)
F204 0.037(4) 0.061(3) 0.165(6) -0.016(3) 0.004(3) 0.015(3)
F205 0.110(5) 0.064(3) 0.052(3) -0.014(2) 0.007(3) 0.033(3)
F206 0.063(4) 0.034(2) 0.076(3) 0.0117(19) 0.011(2) 0.020(2)
C69 0.023(4) 0.024(3) 0.043(3) 0.003(2) 0.005(3) 0.007(3)
C70 0.033(5) 0.024(3) 0.049(4) 0.005(3) 0.009(3) 0.003(3)
C71 0.041(5) 0.033(4) 0.046(4) 0.017(3) 0.010(3) 0.010(3)
C72 0.050(6) 0.053(4) 0.035(3) 0.018(3) 0.004(3) 0.014(4)
C73 0.036(5) 0.041(4) 0.032(3) -0.003(3) 0.002(3) 0.001(3)
C74 0.029(4) 0.024(3) 0.040(3) -0.001(2) 0.001(3) -0.003(3)
C75 0.086(8) 0.042(5) 0.059(5) 0.032(4) 0.027(5) 0.021(5)
F207 0.098(7) 0.065(4) 0.133(6) 0.067(4) 0.013(5) -0.002(5)
F208 0.089(6) 0.058(4) 0.115(6) 0.039(4) 0.017(5) 0.048(5)
F209 0.135(9) 0.079(5) 0.088(5) 0.050(4) -0.006(6) 0.019(6)
F307 0.104(9) 0.068(7) 0.107(8) 0.051(7) -0.007(8) 0.042(7)
F308 0.107(10) 0.070(7) 0.103(8) 0.061(7) 0.026(8) 0.009(8)
F309 0.102(9) 0.051(7) 0.123(8) 0.046(7) 0.014(8) 0.020(8)
C76 0.062(7) 0.058(5) 0.051(5) -0.009(4) -0.007(4) 0.015(5)
F210 0.147(6) 0.081(4) 0.039(3) -0.011(2) -0.015(3) -0.011(3)
F211 0.099(5) 0.071(3) 0.109(5) -0.046(3) -0.030(4) 0.031(4)
F212 0.115(5) 0.063(3) 0.074(3) -0.015(3) 0.005(3) -0.044(3)
C77 0.034(5) 0.021(3) 0.041(4) -0.001(2) 0.005(3) -0.007(3)
C78 0.028(5) 0.031(3) 0.052(4) 0.003(3) 0.001(3) 0.006(3)
C79 0.050(6) 0.031(3) 0.042(4) -0.009(3) -0.003(3) -0.001(4)
C80 0.043(6) 0.025(3) 0.062(4) -0.015(3) -0.002(4) 0.006(3)
C81 0.033(5) 0.025(3) 0.064(4) -0.006(3) 0.008(3) 0.003(3)
C82 0.028(4) 0.019(2) 0.051(3) -0.010(3) -0.006(4) -0.001(2)
C83 0.055(7) 0.055(5) 0.063(5) -0.016(4) -0.012(4) -0.002(5)
F213 0.061(4) 0.104(4) 0.081(4) -0.041(3) -0.011(3) -0.019(3)
F214 0.109(6) 0.142(6) 0.055(3) 0.013(3) -0.020(3) -0.014(4)
F215 0.125(6) 0.091(4) 0.106(4) -0.065(4) -0.052(4) 0.035(4)
C84 0.056(7) 0.044(4) 0.065(5) -0.012(4) 0.008(4) 0.012(5)
F216 0.035(4) 0.071(4) 0.142(7) -0.036(4) -0.014(4) 0.013(3)
F217 0.038(4) 0.098(5) 0.119(6) -0.028(4) -0.012(4) 0.039(4)
F218 0.049(4) 0.105(6) 0.145(7) 0.017(5) -0.007(5) 0.008(4)
F316 0.035(4) 0.071(4) 0.142(7) -0.036(4) -0.014(4) 0.013(3)
F317 0.038(4) 0.098(5) 0.119(6) -0.028(4) -0.012(4) 0.039(4)
F318 0.049(4) 0.105(6) 0.145(7) 0.017(5) -0.007(5) 0.008(4)
C85 0.026(4) 0.019(2) 0.032(3) -0.003(3) 0.001(3) 0.006(2)
C86 0.034(5) 0.030(3) 0.032(3) -0.005(3) 0.001(3) 0.002(3)
C87 0.031(5) 0.029(3) 0.035(3) 0.001(3) -0.001(3) 0.004(3)
C88 0.036(5) 0.030(3) 0.042(4) 0.009(3) 0.007(3) -0.006(3)
C89 0.028(5) 0.030(3) 0.044(3) 0.000(3) 0.005(3) -0.001(3)
C90 0.031(4) 0.022(2) 0.033(3) 0.006(3) 0.002(3) 0.000(2)
C91 0.059(7) 0.057(5) 0.051(5) 0.015(4) -0.015(4) -0.003(5)
F219 0.084(7) 0.134(7) 0.057(5) 0.025(5) -0.017(4) 0.012(6)
F220 0.087(7) 0.049(5) 0.119(7) 0.036(5) -0.045(6) 0.001(4)
F221 0.052(6) 0.107(7) 0.096(7) 0.053(6) -0.018(5) 0.006(5)
F319 0.077(8) 0.089(7) 0.106(8) 0.034(7) -0.024(6) 0.032(7)
F320 0.070(8) 0.111(8) 0.077(8) 0.027(7) -0.036(6) -0.003(7)
F321 0.074(8) 0.097(8) 0.079(8) 0.058(7) -0.011(6) 0.000(7)
C92 0.055(6) 0.041(4) 0.062(5) 0.017(4) -0.005(4) -0.002(4)
F222 0.049(4) 0.074(4) 0.118(5) 0.052(4) -0.027(4) -0.030(3)
F223 0.045(4) 0.079(4) 0.104(5) -0.006(4) -0.021(3) -0.019(3)
F224 0.032(3) 0.065(3) 0.093(5) 0.001(3) -0.018(3) -0.007(3)
F322 0.049(4) 0.074(4) 0.118(5) 0.052(4) -0.027(4) -0.030(3)
F323 0.045(4) 0.079(4) 0.104(5) -0.006(4) -0.021(3) -0.019(3)
F324 0.032(3) 0.065(3) 0.093(5) 0.001(3) -0.018(3) -0.007(3)

loop_
_atom_type_symbol
_atom_type_description
_atom_type_scat_dispersion_real
_atom_type_scat_dispersion_imag
_atom_type_scat_source
C C 0.0033 0.0016 'International Tables Vol C Tables 4.2.6.8 and 6.1.1.4'
H H 0.0000 0.0000 'International Tables Vol C Tables 4.2.6.8 and 6.1.1.4'
B B 0.0013 0.0007 'International Tables Vol C Tables 4.2.6.8 and 6.1.1.4'
N N 0.0061 0.0033 'International Tables Vol C Tables 4.2.6.8 and 6.1.1.4'
F F 0.0171 0.0103 'International Tables Vol C Tables 4.2.6.8 and 6.1.1.4'
P P 0.1023 0.0942 'International Tables Vol C Tables 4.2.6.8 and 6.1.1.4'
Rh Rh -1.1178 0.9187 'International Tables Vol C Tables 4.2.6.8 and 6.1.1.4'

loop_
_geom_angle_atom_site_label_1
_geom_angle_atom_site_label_2
_geom_angle_atom_site_label_3
_geom_angle
B1 Rh1 P1 130.3(3)
B1 Rh1 P2 128.2(3)
P1 Rh1 P2 99.19(6)
B1 Rh1 H1A 36.8(9)
P1 Rh1 H1A 96.2(11)
P2 Rh1 H1A 164.6(11)
B1 Rh1 H1B 36.8(9)
P1 Rh1 H1B 166.7(11)
P2 Rh1 H1B 92.5(11)
H1A Rh1 H1B 72(2)
C5 P1 C13 101.0(4)
C5 P1 C9 102.3(3)
C13 P1 C9 104.3(4)
C5 P1 Rh1 124.7(3)
C13 P1 Rh1 115.0(2)
C9 P1 Rh1 107.3(2)
C25 P2 C17 107.3(4)
C25 P2 C21 102.7(4)
C17 P2 C21 103.2(4)
C25 P2 Rh1 121.1(2)
C17 P2 Rh1 110.6(3)
C21 P2 Rh1 110.2(3)
N1 B1 Rh1 134.3(7)
N1 B1 H1A 106(2)
Rh1 B1 H1A 53.6(14)
N1 B1 H1B 110(3)
Rh1 B1 H1B 53.6(14)
H1A B1 H1B 105(3)
N1 B1 H1C 109(4)
Rh1 B1 H1C 117(4)
H1A B1 H1C 113(3)
H1B B1 H1C 113(3)
C2 N1 C1 106.0(8)
C2 N1 B1 107.6(8)
C1 N1 B1 107.9(7)
C2 N1 B2 103.8(8)
C1 N1 B2 114.8(8)
B1 N1 B2 116.0(7)
N1 C1 H1G 109.5
N1 C1 H1H 109.5
H1G C1 H1H 109.5
N1 C1 H1I 109.5
H1G C1 H1I 109.5
H1H C1 H1I 109.5
N1 C2 H2A 109.5
N1 C2 H2B 109.5
H2A C2 H2B 109.5
N1 C2 H2C 109.5
H2A C2 H2C 109.5
H2B C2 H2C 109.5
N1 B2 N2 114.4(8)
N1 B2 H2D 108.7
N2 B2 H2D 108.7
N1 B2 H2E 108.7
N2 B2 H2E 108.7
H2D B2 H2E 107.6
C3 N2 C4 112.7(9)
C3 N2 B2 117.3(9)
C4 N2 B2 105.2(8)
C3 N2 H2 107.0
C4 N2 H2 107.0
B2 N2 H2 107.0
N2 C3 H3A 109.5
N2 C3 H3B 109.5
H3A C3 H3B 109.5
N2 C3 H3C 109.5
H3A C3 H3C 109.5
H3B C3 H3C 109.5
N2 C4 H4A 109.5
N2 C4 H4B 109.5
H4A C4 H4B 109.5
N2 C4 H4C 109.5
H4A C4 H4C 109.5
H4B C4 H4C 109.5
C6 C5 P1 117.4(5)
C6 C5 H5A 108.0
P1 C5 H5A 108.0
C6 C5 H5B 108.0
P1 C5 H5B 108.0
H5A C5 H5B 107.2
C5 C6 C7 114.1(7)
C5 C6 C8 110.8(7)
C7 C6 C8 108.8(7)
C5 C6 H6 107.6
C7 C6 H6 107.6
C8 C6 H6 107.6
C6 C7 H7A 109.5
C6 C7 H7B 109.5
H7A C7 H7B 109.5
C6 C7 H7C 109.5
H7A C7 H7C 109.5
H7B C7 H7C 109.5
C6 C8 H8A 109.5
C6 C8 H8B 109.5
H8A C8 H8B 109.5
C6 C8 H8C 109.5
H8A C8 H8C 109.5
H8B C8 H8C 109.5
C10 C9 P1 119.7(5)
C10 C9 H9A 107.4
P1 C9 H9A 107.4
C10 C9 H9B 107.4
P1 C9 H9B 107.4
H9A C9 H9B 106.9
C11 C10 C12 111.4(6)
C11 C10 C9 112.0(6)
C12 C10 C9 109.4(6)
C11 C10 H10 108.0
C12 C10 H10 108.0
C9 C10 H10 108.0
C10 C11 H11D 109.5
C10 C11 H11E 109.5
H11D C11 H11E 109.5
C10 C11 H11F 109.5
H11D C11 H11F 109.5
H11E C11 H11F 109.5
C10 C12 H12A 109.5
C10 C12 H12B 109.5
H12A C12 H12B 109.5
C10 C12 H12C 109.5
H12A C12 H12C 109.5
H12B C12 H12C 109.5
C14 C13 P1 117.2(5)
C14 C13 H13A 108.0
P1 C13 H13A 108.0
C14 C13 H13B 108.0
P1 C13 H13B 108.0
H13A C13 H13B 107.2
C16 C14 C13 119.2(7)
C16 C14 C15 110.5(9)
C13 C14 C15 107.5(8)
C16 C14 H14 106.3
C13 C14 H14 106.3
C15 C14 H14 106.3
C14 C15 H15A 109.5
C14 C15 H15B 109.5
H15A C15 H15B 109.5
C14 C15 H15C 109.5
H15A C15 H15C 109.5
H15B C15 H15C 109.5
C14 C16 H16A 109.5
C14 C16 H16B 109.5
H16A C16 H16B 109.5
C14 C16 H16C 109.5
H16A C16 H16C 109.5
H16B C16 H16C 109.5
C18 C17 P2 118.8(6)
C18 C17 H17A 107.6
P2 C17 H17A 107.6
C18 C17 H17B 107.6
P2 C17 H17B 107.6
H17A C17 H17B 107.1
C19 C18 C17 112.4(9)
C19 C18 C20 109.8(9)
C17 C18 C20 112.6(8)
C19 C18 H18 107.2
C17 C18 H18 107.2
C20 C18 H18 107.2
C18 C19 H19A 109.5
C18 C19 H19B 109.5
H19A C19 H19B 109.5
C18 C19 H19C 109.5
H19A C19 H19C 109.5
H19B C19 H19C 109.5
C18 C20 H20A 109.5
C18 C20 H20B 109.5
H20A C20 H20B 109.5
C18 C20 H20C 109.5
H20A C20 H20C 109.5
H20B C20 H20C 109.5
C22 C21 P2 118.1(6)
C22 C21 H21A 107.8
P2 C21 H21A 107.8
C22 C21 H21B 107.8
P2 C21 H21B 107.8
H21A C21 H21B 107.1
C21 C22 C23 110.8(9)
C21 C22 C24 109.8(9)
C23 C22 C24 108.4(8)
C21 C22 H22 109.3
C23 C22 H22 109.3
C24 C22 H22 109.3
C22 C23 H23A 109.5
C22 C23 H23B 109.5
H23A C23 H23B 109.5
C22 C23 H23C 109.5
H23A C23 H23C 109.5
H23B C23 H23C 109.5
C22 C24 H24A 109.5
C22 C24 H24B 109.5
H24A C24 H24B 109.5
C22 C24 H24C 109.5
H24A C24 H24C 109.5
H24B C24 H24C 109.5
C26 C25 P2 120.4(5)
C26 C25 H25A 107.2
P2 C25 H25A 107.2
C26 C25 H25B 107.2
P2 C25 H25B 107.2
H25A C25 H25B 106.9
C28 C26 C27 110.1(7)
C28 C26 C25 112.0(8)
C27 C26 C25 108.4(7)
C28 C26 H26 108.8
C27 C26 H26 108.8
C25 C26 H26 108.8
C26 C27 H27A 109.5
C26 C27 H27B 109.5
H27A C27 H27B 109.5
C26 C27 H27C 109.5
H27A C27 H27C 109.5
H27B C27 H27C 109.5
C26 C28 H28A 109.5
C26 C28 H28B 109.5
H28A C28 H28B 109.5
C26 C28 H28C 109.5
H28A C28 H28C 109.5
H28B C28 H28C 109.5
B11 Rh2 P12 127.1(2)
B11 Rh2 P11 135.5(2)
P12 Rh2 P11 95.44(7)
B11 Rh2 H11A 36.1(9)
P12 Rh2 H11A 92.5(10)
P11 Rh2 H11A 171.6(10)
B11 Rh2 H11B 36.1(9)
P12 Rh2 H11B 162.9(11)
P11 Rh2 H11B 100.4(10)
H11A Rh2 H11B 71.5(19)
C109 P11 C113 103.5(4)
C109 P11 C105 104.0(4)
C113 P11 C105 105.9(4)
C109 P11 Rh2 109.9(3)
C113 P11 Rh2 114.3(2)
C105 P11 Rh2 117.8(3)
C225 P12 C117 108.9(16)
C225 P12 C125 7(2)
C117 P12 C125 103.6(14)
C225 P12 C217 113(2)
C117 P12 C217 7.9(15)
C125 P12 C217 108.7(19)
C225 P12 C121 99.2(11)
C117 P12 C121 102.4(7)
C125 P12 C121 105.5(9)
C217 P12 C121 95.1(9)
C225 P12 Rh2 123.6(11)
C117 P12 Rh2 111.5(10)
C125 P12 Rh2 123.4(8)
C217 P12 Rh2 111.8(16)
C121 P12 Rh2 108.5(3)
N11 B11 Rh2 135.3(6)
N11 B11 H11A 110(2)
Rh2 B11 H11A 52.3(15)
N11 B11 H11B 112(2)
Rh2 B11 H11B 52.3(15)
H11A B11 H11B 103(3)
N11 B11 H11C 115(4)
Rh2 B11 H11C 110(4)
H11A B11 H11C 107(3)
H11B B11 H11C 107(3)
C102 N11 C101 107.1(6)
C102 N11 B11 106.4(6)
C101 N11 B11 108.6(7)
C102 N11 B12 104.4(7)
C101 N11 B12 113.1(7)
B11 N11 B12 116.5(6)
N11 C101 H10D 109.5
N11 C101 H10E 109.5
H10D C101 H10E 109.5
N11 C101 H10F 109.5
H10D C101 H10F 109.5
H10E C101 H10F 109.5
N11 C102 H10G 109.5
N11 C102 H10H 109.5
H10G C102 H10H 109.5
N11 C102 H10I 109.5
H10G C102 H10I 109.5
H10H C102 H10I 109.5
N11 B12 N12 114.0(8)
N11 B12 H12D 108.8
N12 B12 H12D 108.8
N11 B12 H12E 108.8
N12 B12 H12E 108.8
H12D B12 H12E 107.6
C104 N12 C103 110.6(8)
C104 N12 B12 107.9(8)
C103 N12 B12 115.4(7)
C104 N12 H12 107.6
C103 N12 H12 107.6
B12 N12 H12 107.6
N12 C103 H10J 109.5
N12 C103 H10K 109.5
H10J C103 H10K 109.5
N12 C103 H10L 109.5
H10J C103 H10L 109.5
H10K C103 H10L 109.5
N12 C104 H10M 109.5
N12 C104 H10N 109.5
H10M C104 H10N 109.5
N12 C104 H10O 109.5
H10M C104 H10O 109.5
H10N C104 H10O 109.5
C106 C105 P11 118.5(6)
C106 C105 H10P 107.7
P11 C105 H10P 107.7
C106 C105 H10Q 107.7
P11 C105 H10Q 107.7
H10P C105 H10Q 107.1
C105 C106 C107 111.1(8)
C105 C106 C108 110.3(8)
C107 C106 C108 110.9(8)
C105 C106 H106 108.2
C107 C106 H106 108.2
C108 C106 H106 108.2
C106 C107 H10R 109.5
C106 C107 H10S 109.5
H10R C107 H10S 109.5
C106 C107 H10T 109.5
H10R C107 H10T 109.5
H10S C107 H10T 109.5
C106 C108 H10U 109.5
C106 C108 H10V 109.5
H10U C108 H10V 109.5
C106 C108 H10W 109.5
H10U C108 H10W 109.5
H10V C108 H10W 109.5
C110 C109 P11 116.5(6)
C110 C109 H10X 108.2
P11 C109 H10X 108.2
C110 C109 H10Y 108.2
P11 C109 H10Y 108.2
H10X C109 H10Y 107.3
C111 C110 C112 107.7(8)
C111 C110 C109 109.5(8)
C112 C110 C109 112.6(7)
C111 C110 H110 109.0
C112 C110 H110 109.0
C109 C110 H110 109.0
C110 C111 H11G 109.5
C110 C111 H11H 109.5
H11G C111 H11H 109.5
C110 C111 H11I 109.5
H11G C111 H11I 109.5
H11H C111 H11I 109.5
C110 C112 H11J 109.5
C110 C112 H11K 109.5
H11J C112 H11K 109.5
C110 C112 H11L 109.5
H11J C112 H11L 109.5
H11K C112 H11L 109.5
C114 C113 P11 122.4(6)
C114 C113 H11M 106.7
P11 C113 H11M 106.7
C114 C113 H11N 106.7
P11 C113 H11N 106.7
H11M C113 H11N 106.6
C115 C114 C113 114.2(7)
C115 C114 C116 110.7(8)
C113 C114 C116 108.3(7)
C115 C114 H114 107.8
C113 C114 H114 107.8
C116 C114 H114 107.8
C114 C115 H11O 109.5
C114 C115 H11P 109.5
H11O C115 H11P 109.5
C114 C115 H11Q 109.5
H11O C115 H11Q 109.5
H11P C115 H11Q 109.5
C114 C116 H11R 109.5
C114 C116 H11S 109.5
H11R C116 H11S 109.5
C114 C116 H11T 109.5
H11R C116 H11T 109.5
H11S C116 H11T 109.5
C118 C117 P12 117.0(17)
C118 C117 H11U 108.1
P12 C117 H11U 108.1
C118 C117 H11V 108.1
P12 C117 H11V 108.1
H11U C117 H11V 107.3
C120 C118 C119 112.9(15)
C120 C118 C117 113.3(17)
C119 C118 C117 104.8(16)
C120 C118 H118 108.6
C119 C118 H118 108.6
C117 C118 H118 108.6
C218 C217 P12 126(2)
C218 C217 H21C 105.9
P12 C217 H21C 105.9
C218 C217 H21D 105.9
P12 C217 H21D 105.9
H21C C217 H21D 106.2
C219 C218 C217 113.7(17)
C219 C218 C220 112.3(15)
C217 C218 C220 114.2(16)
C219 C218 H218 105.2
C217 C218 H218 105.2
C220 C218 H218 105.2
C218 C219 H21E 109.5
C218 C219 H21F 109.5
H21E C219 H21F 109.5
C218 C219 H21G 109.5
H21E C219 H21G 109.5
H21F C219 H21G 109.5
C218 C220 H22A 109.5
C218 C220 H22B 109.5
H22A C220 H22B 109.5
C218 C220 H22C 109.5
H22A C220 H22C 109.5
H22B C220 H22C 109.5
C122 C121 P12 117.3(7)
C122 C121 H12I 108.0
P12 C121 H12I 108.0
C122 C121 H12J 108.0
P12 C121 H12J 108.0
H12I C121 H12J 107.2
C123 C122 C121 114.6(8)
C123 C122 C124 112.5(10)
C121 C122 C124 109.4(9)
C123 C122 H122 106.6
C121 C122 H122 106.6
C124 C122 H122 106.6
C122 C123 H12K 109.5
C122 C123 H12L 109.5
H12K C123 H12L 109.5
C122 C123 H12M 109.5
H12K C123 H12M 109.5
H12L C123 H12M 109.5
C122 C124 H12O 109.5
C122 C124 H12P 109.5
H12O C124 H12P 109.5
C122 C124 H12Q 109.5
H12O C124 H12Q 109.5
H12P C124 H12Q 109.5
C126 C125 P12 120.6(19)
C126 C125 H12R 107.2
P12 C125 H12R 107.2
C126 C125 H12S 107.2
P12 C125 H12S 107.2
H12R C125 H12S 106.8
C128 C126 C127 111.9(19)
C128 C126 C125 111.5(19)
C127 C126 C125 105.8(17)
C128 C126 H126 109.2
C127 C126 H126 109.2
C125 C126 H126 109.2
C226 C225 P12 122(3)
C226 C225 H22D 106.9
P12 C225 H22D 106.9
C226 C225 H22E 106.9
P12 C225 H22E 106.9
H22D C225 H22E 106.7
C228 C226 C227 108.7(15)
C228 C226 C225 109.7(17)
C227 C226 C225 108.3(16)
C228 C226 H226 110.1
C227 C226 H226 110.1
C225 C226 H226 110.1
C226 C227 H22F 109.5
C226 C227 H22G 109.5
H22F C227 H22G 109.5
C226 C227 H22H 109.5
H22F C227 H22H 109.5
H22G C227 H22H 109.5
C226 C228 H22I 109.5
C226 C228 H22J 109.5
H22I C228 H22J 109.5
C226 C228 H22K 109.5
H22I C228 H22K 109.5
H22J C228 H22K 109.5
C37 B3 C29 105.2(5)
C37 B3 C45 113.3(5)
C29 B3 C45 112.6(5)
C37 B3 C53 113.5(5)
C29 B3 C53 110.4(5)
C45 B3 C53 102.0(5)
C30 C29 C34 115.7(5)
C30 C29 B3 122.2(5)
C34 C29 B3 121.9(5)
C31 C30 C29 121.9(6)
C31 C30 H30 119.0
C29 C30 H30 119.0
C32 C31 C30 121.1(6)
C32 C31 C35 120.4(6)
C30 C31 C35 118.5(6)
C31 C32 C33 118.2(6)
C31 C32 H32 120.9
C33 C32 H32 120.9
C34 C33 C32 121.3(6)
C34 C33 C36 119.0(6)
C32 C33 C36 119.7(6)
C33 C34 C29 121.8(6)
C33 C34 H34 119.1
C29 C34 H34 119.1
F103 C35 F2 128.2(15)
F103 C35 F101 108(2)
F2 C35 F101 47(2)
F103 C35 F1 53(2)
F2 C35 F1 108.0(8)
F101 C35 F1 64(2)
F103 C35 F3 52.2(19)
F2 C35 F3 106.1(8)
F101 C35 F3 131.9(14)
F1 C35 F3 104.0(8)
F103 C35 F102 100(2)
F2 C35 F102 57.9(16)
F101 C35 F102 102(2)
F1 C35 F102 135.9(13)
F3 C35 F102 52.8(15)
F103 C35 C31 118.1(15)
F2 C35 C31 113.7(7)
F101 C35 C31 114.8(14)
F1 C35 C31 111.5(6)
F3 C35 C31 112.9(6)
F102 C35 C31 112.2(13)
F4 C36 F104 120.1(10)
F4 C36 F105 67.3(7)
F104 C36 F105 106.9(7)
F4 C36 F5 107.2(6)
F104 C36 F5 30.0(7)
F105 C36 F5 129.8(9)
F4 C36 F6 105.4(6)
F104 C36 F6 73.0(7)
F105 C36 F6 41.9(6)
F5 C36 F6 102.6(6)
F4 C36 F106 36.6(7)
F104 C36 F106 103.0(7)
F105 C36 F106 103.1(7)
F5 C36 F106 78.6(8)
F6 C36 F106 134.8(8)
F4 C36 C33 117.6(7)
F104 C36 C33 118.2(8)
F105 C36 C33 113.9(7)
F5 C36 C33 112.0(7)
F6 C36 C33 110.8(6)
F106 C36 C33 110.2(8)
C38 C37 C42 115.1(6)
C38 C37 B3 124.8(6)
C42 C37 B3 119.9(6)
C37 C38 C39 122.4(6)
C37 C38 H38 118.8
C39 C38 H38 118.8
C40 C39 C38 120.8(6)
C40 C39 C43 120.6(7)
C38 C39 C43 118.5(7)
C41 C40 C39 117.1(7)
C41 C40 H40 121.5
C39 C40 H40 121.5
C42 C41 C40 122.9(7)
C42 C41 C44 119.3(6)
C40 C41 C44 117.8(7)
C41 C42 C37 121.5(6)
C41 C42 H42 119.3
C37 C42 H42 119.3
F9 C43 F7 106.7(6)
F9 C43 F8 106.9(7)
F7 C43 F8 105.7(8)
F9 C43 C39 113.6(7)
F7 C43 C39 112.8(7)
F8 C43 C39 110.6(6)
F10 C44 F112 118.5(15)
F10 C44 F11 111.4(12)
F112 C44 F11 73.0(11)
F10 C44 F110 29.1(9)
F112 C44 F110 103.0(12)
F11 C44 F110 133.6(11)
F10 C44 F111 74.8(11)
F112 C44 F111 106.7(11)
F11 C44 F111 41.2(7)
F110 C44 F111 102.9(11)
F10 C44 F12 106.2(12)
F112 C44 F12 27.8(8)
F11 C44 F12 100.7(11)
F110 C44 F12 82.4(12)
F111 C44 F12 130.2(11)
F10 C44 C41 116.8(11)
F112 C44 C41 118.2(12)
F11 C44 C41 109.7(8)
F110 C44 C41 112.2(10)
F111 C44 C41 112.4(8)
F12 C44 C41 110.7(10)
C46 C45 C50 114.9(6)
C46 C45 B3 123.6(5)
C50 C45 B3 121.1(6)
C47 C46 C45 123.4(6)
C47 C46 H46 118.3
C45 C46 H46 118.3
C46 C47 C48 119.6(7)
C46 C47 C51 120.4(6)
C48 C47 C51 120.0(6)
C49 C48 C47 119.6(7)
C49 C48 H48 120.2
C47 C48 H48 120.2
C48 C49 C50 120.3(6)
C48 C49 C52 119.6(7)
C50 C49 C52 120.0(8)
C45 C50 C49 122.1(7)
C45 C50 H50 119.0
C49 C50 H50 119.0
F114 C51 F15 108.8(15)
F114 C51 F113 105.5(8)
F15 C51 F113 76.6(9)
F114 C51 F13 80.8(9)
F15 C51 F13 105.8(6)
F113 C51 F13 33.4(7)
F114 C51 F14 22.8(8)
F15 C51 F14 105.1(7)
F113 C51 F14 127.4(10)
F13 C51 F14 103.4(6)
F114 C51 F115 103.7(8)
F15 C51 F115 26.5(7)
F113 C51 F115 103.0(7)
F13 C51 F115 131.6(9)
F14 C51 F115 90.8(12)
F114 C51 C47 123.2(11)
F15 C51 C47 118.5(7)
F113 C51 C47 114.2(10)
F13 C51 C47 112.4(7)
F14 C51 C47 110.4(7)
F115 C51 C47 104.9(11)
F118 C52 F17 58.6(11)
F118 C52 F18 127.9(12)
F17 C52 F18 105.2(11)
F118 C52 F116 111.7(14)
F17 C52 F116 57.9(11)
F18 C52 F116 54.4(11)
F118 C52 F16 48.4(11)
F17 C52 F16 104.5(10)
F18 C52 F16 103.9(11)
F116 C52 F16 137.1(11)
F118 C52 F117 106.7(14)
F17 C52 F117 133.7(11)
F18 C52 F117 45.6(10)
F116 C52 F117 99.1(14)
F16 C52 F117 63.5(12)
F118 C52 C49 115.8(11)
F17 C52 C49 116.0(9)
F18 C52 C49 115.5(8)
F116 C52 C49 112.3(9)
F16 C52 C49 110.4(10)
F117 C52 C49 109.9(11)
C58 C53 C54 115.8(6)
C58 C53 B3 124.6(6)
C54 C53 B3 119.5(6)
C55 C54 C53 122.4(6)
C55 C54 H54 118.8
C53 C54 H54 118.8
C56 C55 C54 119.9(7)
C56 C55 C59 120.2(7)
C54 C55 C59 119.8(6)
C55 C56 C57 119.2(6)
C55 C56 H56 120.4
C57 C56 H56 120.4
C56 C57 C58 120.6(6)
C56 C57 C60 119.9(7)
C58 C57 C60 119.5(8)
C53 C58 C57 122.0(7)
C53 C58 H58 119.0
C57 C58 H58 119.0
F119 C59 F19 127.6(12)
F119 C59 F21 54.0(10)
F19 C59 F21 107.8(9)
F119 C59 F121 109.5(13)
F19 C59 F121 39.4(8)
F21 C59 F121 129.9(11)
F119 C59 F120 98.9(13)
F19 C59 F120 64.9(10)
F21 C59 F120 48.8(8)
F121 C59 F120 101.4(12)
F119 C59 F20 49.3(11)
F19 C59 F20 106.0(10)
F21 C59 F20 101.8(9)
F121 C59 F20 69.7(11)
F120 C59 F20 134.6(10)
F119 C59 C55 117.1(10)
F19 C59 C55 115.0(8)
F21 C59 C55 114.3(8)
F121 C59 C55 114.7(9)
F120 C59 C55 113.0(9)
F20 C59 C55 110.9(7)
F24 C60 F124 124.9(11)
F24 C60 F23 109.3(12)
F124 C60 F23 59.0(11)
F24 C60 F123 40.3(9)
F124 C60 F123 106.2(13)
F23 C60 F123 134.8(11)
F24 C60 F122 60.9(11)
F124 C60 F122 106.6(13)
F23 C60 F122 54.3(10)
F123 C60 F122 99.8(13)
F24 C60 F22 107.2(11)
F124 C60 F22 41.4(9)
F23 C60 F22 99.7(9)
F123 C60 F22 72.1(11)
F122 C60 F22 135.2(10)
F24 C60 C57 116.6(8)
F124 C60 C57 117.2(11)
F23 C60 C57 111.6(8)
F123 C60 C57 112.7(10)
F122 C60 C57 112.6(8)
F22 C60 C57 111.0(9)
C61 B4 C77 114.1(5)
C61 B4 C69 104.2(5)
C77 B4 C69 111.9(5)
C61 B4 C85 114.5(5)
C77 B4 C85 102.3(5)
C69 B4 C85 110.0(5)
C66 C61 C62 114.1(6)
C66 C61 B4 122.2(5)
C62 C61 B4 123.3(6)
C63 C62 C61 123.2(6)
C63 C62 H62 118.4
C61 C62 H62 118.4
C62 C63 C64 122.2(6)
C62 C63 C67 117.8(7)
C64 C63 C67 119.9(7)
C63 C64 C65 115.8(7)
C63 C64 H64 122.1
C65 C64 H64 122.1
C66 C65 C64 121.5(6)
C66 C65 C68 120.0(6)
C64 C65 C68 118.4(7)
C65 C66 C61 123.1(6)
C65 C66 H66 118.5
C61 C66 H66 118.5
F303 C67 F201 58.9(19)
F303 C67 F203 128.8(16)
F201 C67 F203 107.1(11)
F303 C67 F202 46.3(19)
F201 C67 F202 103.4(10)
F203 C67 F202 106.5(10)
F303 C67 F302 112(2)
F201 C67 F302 58.1(15)
F203 C67 F302 55.9(13)
F202 C67 F302 139.3(13)
F303 C67 F301 115(2)
F201 C67 F301 135.8(15)
F203 C67 F301 38.2(13)
F202 C67 F301 74.9(15)
F302 C67 F301 93.9(18)
F303 C67 C63 117.0(15)
F201 C67 C63 113.8(9)
F203 C67 C63 113.5(8)
F202 C67 C63 111.7(9)
F302 C67 C63 109.0(13)
F301 C67 C63 107.2(14)
F204 C68 F206 106.5(7)
F204 C68 F205 108.1(7)
F206 C68 F205 106.1(6)
F204 C68 C65 113.5(6)
F206 C68 C65 111.9(6)
F205 C68 C65 110.4(6)
C74 C69 C70 114.9(6)
C74 C69 B4 122.2(5)
C70 C69 B4 122.6(6)
C71 C70 C69 122.1(6)
C71 C70 H70 118.9
C69 C70 H70 118.9
C72 C71 C70 122.4(6)
C72 C71 C75 119.4(7)
C70 C71 C75 118.3(7)
C71 C72 C73 117.7(6)
C71 C72 H72 121.2
C73 C72 H72 121.2
C74 C73 C72 120.5(6)
C74 C73 C76 118.8(6)
C72 C73 C76 120.7(6)
C73 C74 C69 122.4(6)
C73 C74 H74 118.8
C69 C74 H74 118.8
F309 C75 F308 108.2(19)
F309 C75 F209 129.4(12)
F308 C75 F209 42.7(14)
F309 C75 F208 54.8(15)
F308 C75 F208 132.5(13)
F209 C75 F208 109.2(9)
F309 C75 F207 48.8(16)
F308 C75 F207 68.1(16)
F209 C75 F207 107.8(9)
F208 C75 F207 102.5(9)
F309 C75 F307 103.9(17)
F308 C75 F307 101.5(18)
F209 C75 F307 61.5(13)
F208 C75 F307 53.4(12)
F207 C75 F307 138.1(11)
F309 C75 C71 116.9(12)
F308 C75 C71 114.8(13)
F209 C75 C71 113.5(8)
F208 C75 C71 111.9(7)
F207 C75 C71 111.2(8)
F307 C75 C71 109.9(12)
F211 C76 F210 106.1(7)
F211 C76 F212 104.3(7)
F210 C76 F212 107.4(7)
F211 C76 C73 111.9(7)
F210 C76 C73 113.9(7)
F212 C76 C73 112.5(7)
C82 C77 C78 116.6(6)
C82 C77 B4 122.1(6)
C78 C77 B4 121.0(6)
C77 C78 C79 122.0(7)
C77 C78 H78 119.0
C79 C78 H78 119.0
C80 C79 C78 120.2(6)
C80 C79 C83 119.5(7)
C78 C79 C83 120.3(8)
C79 C80 C81 119.0(6)
C79 C80 H80 120.5
C81 C80 H80 120.5
C80 C81 C82 121.1(7)
C80 C81 C84 120.1(6)
C82 C81 C84 118.7(7)
C77 C82 C81 121.1(6)
C77 C82 H82 119.5
C81 C82 H82 119.5
F215 C83 F213 108.4(8)
F215 C83 F214 106.4(8)
F213 C83 F214 105.2(7)
F215 C83 C79 112.4(7)
F213 C83 C79 112.5(7)
F214 C83 C79 111.5(7)
F218 C84 F318 124.2(13)
F218 C84 F216 106.7(11)
F318 C84 F216 40.5(9)
F218 C84 F217 108.2(10)
F318 C84 F217 61.6(11)
F216 C84 F217 101.4(10)
F218 C84 F316 49.4(8)
F318 C84 F316 111.7(12)
F216 C84 F316 131.8(10)
F217 C84 F316 62.5(8)
F218 C84 F317 39.8(8)
F318 C84 F317 106.8(13)
F216 C84 F317 73.1(10)
F217 C84 F317 135.9(10)
F316 C84 F317 88.2(10)
F218 C84 C81 114.5(9)
F318 C84 C81 120.3(11)
F216 C84 C81 114.1(7)
F217 C84 C81 110.9(8)
F316 C84 C81 114.0(9)
F317 C84 C81 111.0(8)
C90 C85 C86 116.2(5)
C90 C85 B4 120.7(5)
C86 C85 B4 122.8(6)
C87 C86 C85 120.8(7)
C87 C86 H86 119.6
C85 C86 H86 119.6
C88 C87 C86 121.7(6)
C88 C87 C91 119.9(6)
C86 C87 C91 118.4(7)
C87 C88 C89 119.0(6)
C87 C88 H88 120.5
C89 C88 H88 120.5
C88 C89 C90 120.7(7)
C88 C89 C92 121.1(6)
C90 C89 C92 118.3(6)
C85 C90 C89 121.7(6)
C85 C90 H90 119.2
C89 C90 H90 119.2
F320 C91 F321 110.9(14)
F320 C91 F221 44.5(11)
F321 C91 F221 128.4(11)
F320 C91 F220 128.5(11)
F321 C91 F220 41.4(9)
F221 C91 F220 110.6(10)
F320 C91 F219 58.4(12)
F321 C91 F219 63.9(12)
F221 C91 F219 101.2(9)
F220 C91 F219 103.4(9)
F320 C91 F319 99.7(15)
F321 C91 F319 102.3(14)
F221 C91 F319 57.3(10)
F220 C91 F319 63.3(10)
F219 C91 F319 141.3(10)
F320 C91 C87 118.0(10)
F321 C91 C87 115.6(12)
F221 C91 C87 115.8(8)
F220 C91 C87 113.5(8)
F219 C91 C87 110.8(8)
F319 C91 C87 107.7(9)
F222 C92 F322 112.4(11)
F222 C92 F324 65.4(7)
F322 C92 F324 106.7(8)
F222 C92 F224 106.7(7)
F322 C92 F224 25.6(7)
F324 C92 F224 128.6(9)
F222 C92 F223 105.2(6)
F322 C92 F223 75.5(8)
F324 C92 F223 43.7(6)
F224 C92 F223 101.0(6)
F222 C92 F323 35.6(6)
F322 C92 F323 102.4(8)
F324 C92 F323 101.0(7)
F224 C92 F323 84.2(8)
F223 C92 F323 137.8(9)
F222 C92 C89 118.0(6)
F322 C92 C89 123.5(9)
F324 C92 C89 116.0(8)
F224 C92 C89 111.9(6)
F223 C92 C89 112.4(6)
F323 C92 C89 103.8(9)

loop_
_geom_bond_atom_site_label_1
_geom_bond_atom_site_label_2
_geom_bond_distance
Rh1 B1 2.166(8)
Rh1 P1 2.2425(16)
Rh1 P2 2.2482(17)
Rh1 H1A 1.74(3)
Rh1 H1B 1.74(3)
P1 C5 1.841(7)
P1 C13 1.844(7)
P1 C9 1.848(6)
P2 C25 1.818(7)
P2 C17 1.824(8)
P2 C21 1.879(10)
B1 N1 1.565(11)
B1 H1A 1.30(3)
B1 H1B 1.30(3)
B1 H1C 1.09(6)
N1 C2 1.472(12)
N1 C1 1.501(12)
N1 B2 1.588(14)
C1 H1G 0.9800
C1 H1H 0.9800
C1 H1I 0.9800
C2 H2A 0.9800
C2 H2B 0.9800
C2 H2C 0.9800
B2 N2 1.621(14)
B2 H2D 0.9391
B2 H2E 0.9391
N2 C3 1.447(13)
N2 C4 1.476(13)
N2 H2 0.9300
C3 H3A 0.9800
C3 H3B 0.9800
C3 H3C 0.9800
C4 H4A 0.9800
C4 H4B 0.9800
C4 H4C 0.9800
C5 C6 1.522(12)
C5 H5A 0.9900
C5 H5B 0.9900
C6 C7 1.525(12)
C6 C8 1.542(11)
C6 H6 1.0000
C7 H7A 0.9800
C7 H7B 0.9800
C7 H7C 0.9800
C8 H8A 0.9800
C8 H8B 0.9800
C8 H8C 0.9800
C9 C10 1.540(9)
C9 H9A 0.9900
C9 H9B 0.9900
C10 C11 1.519(12)
C10 C12 1.527(12)
C10 H10 1.0000
C11 H11D 0.9800
C11 H11E 0.9800
C11 H11F 0.9800
C12 H12A 0.9800
C12 H12B 0.9800
C12 H12C 0.9800
C13 C14 1.524(13)
C13 H13A 0.9900
C13 H13B 0.9900
C14 C16 1.478(14)
C14 C15 1.550(12)
C14 H14 1.0000
C15 H15A 0.9800
C15 H15B 0.9800
C15 H15C 0.9800
C16 H16A 0.9800
C16 H16B 0.9800
C16 H16C 0.9800
C17 C18 1.506(14)
C17 H17A 0.9900
C17 H17B 0.9900
C18 C19 1.494(13)
C18 C20 1.545(15)
C18 H18 1.0000
C19 H19A 0.9800
C19 H19B 0.9800
C19 H19C 0.9800
C20 H20A 0.9800
C20 H20B 0.9800
C20 H20C 0.9800
C21 C22 1.520(14)
C21 H21A 0.9900
C21 H21B 0.9900
C22 C23 1.526(14)
C22 C24 1.528(16)
C22 H22 1.0000
C23 H23A 0.9800
C23 H23B 0.9800
C23 H23C 0.9800
C24 H24A 0.9800
C24 H24B 0.9800
C24 H24C 0.9800
C25 C26 1.535(10)
C25 H25A 0.9900
C25 H25B 0.9900
C26 C28 1.518(14)
C26 C27 1.519(13)
C26 H26 1.0000
C27 H27A 0.9800
C27 H27B 0.9800
C27 H27C 0.9800
C28 H28A 0.9800
C28 H28B 0.9800
C28 H28C 0.9800
Rh2 B11 2.202(9)
Rh2 P12 2.2347(18)
Rh2 P11 2.2416(19)
Rh2 H11A 1.74(3)
Rh2 H11B 1.74(3)
P11 C109 1.842(7)
P11 C113 1.851(9)
P11 C105 1.851(7)
P12 C225 1.81(4)
P12 C117 1.82(2)
P12 C125 1.83(3)
P12 C217 1.84(4)
P12 C121 1.891(9)
B11 N11 1.546(12)
B11 H11A 1.30(3)
B11 H11B 1.30(3)
B11 H11C 1.09(6)
N11 C102 1.481(10)
N11 C101 1.498(10)
N11 B12 1.580(12)
C101 H10D 0.9800
C101 H10E 0.9800
C101 H10F 0.9800
C102 H10G 0.9800
C102 H10H 0.9800
C102 H10I 0.9800
B12 N12 1.593(12)
B12 H12D 1.1147
B12 H12E 1.1147
N12 C104 1.488(12)
N12 C103 1.502(11)
N12 H12 0.9300
C103 H10J 0.9800
C103 H10K 0.9800
C103 H10L 0.9800
C104 H10M 0.9800
C104 H10N 0.9800
C104 H10O 0.9800
C105 C106 1.493(12)
C105 H10P 0.9900
C105 H10Q 0.9900
C106 C107 1.512(14)
C106 C108 1.551(14)
C106 H106 1.0000
C107 H10R 0.9800
C107 H10S 0.9800
C107 H10T 0.9800
C108 H10U 0.9800
C108 H10V 0.9800
C108 H10W 0.9800
C109 C110 1.537(11)
C109 H10X 0.9900
C109 H10Y 0.9900
C110 C111 1.502(13)
C110 C112 1.508(13)
C110 H110 1.0000
C111 H11G 0.9800
C111 H11H 0.9800
C111 H11I 0.9800
C112 H11J 0.9800
C112 H11K 0.9800
C112 H11L 0.9800
C113 C114 1.523(11)
C113 H11M 0.9900
C113 H11N 0.9900
C114 C115 1.502(12)
C114 C116 1.531(13)
C114 H114 1.0000
C115 H11O 0.9800
C115 H11P 0.9800
C115 H11Q 0.9800
C116 H11R 0.9800
C116 H11S 0.9800
C116 H11T 0.9800
C117 C118 1.52(2)
C117 H11U 0.9900
C117 H11V 0.9900
C118 C120 1.45(2)
C118 C119 1.50(2)
C118 H118 1.0000
C119 H11W 0.9800
C119 H11X 0.9800
C119 H11Y 0.9800
C120 H12F 0.9800
C120 H12G 0.9800
C120 H12H 0.9800
C217 C218 1.501(17)
C217 H21C 0.9900
C217 H21D 0.9900
C218 C219 1.489(16)
C218 C220 1.531(17)
C218 H218 1.0000
C219 H21E 0.9800
C219 H21F 0.9800
C219 H21G 0.9800
C220 H22A 0.9800
C220 H22B 0.9800
C220 H22C 0.9800
C121 C122 1.499(14)
C121 H12I 0.9900
C121 H12J 0.9900
C122 C123 1.450(15)
C122 C124 1.506(13)
C122 H122 1.0000
C123 H12K 0.9800
C123 H12L 0.9800
C123 H12M 0.9800
C124 H12O 0.9800
C124 H12P 0.9800
C124 H12Q 0.9800
C125 C126 1.59(2)
C125 H12R 0.9900
C125 H12S 0.9900
C126 C128 1.45(3)
C126 C127 1.51(3)
C126 H126 1.0000
C127 H12T 0.9800
C127 H12U 0.9800
C127 H12V 0.9800
C128 H12W 0.9800
C128 H12X 0.9800
C128 H12Y 0.9800
C225 C226 1.536(15)
C225 H22D 0.9900
C225 H22E 0.9900
C226 C228 1.520(17)
C226 C227 1.522(17)
C226 H226 1.0000
C227 H22F 0.9800
C227 H22G 0.9800
C227 H22H 0.9800
C228 H22I 0.9800
C228 H22J 0.9800
C228 H22K 0.9800
B3 C37 1.628(11)
B3 C29 1.628(9)
B3 C45 1.661(10)
B3 C53 1.663(9)
C29 C30 1.404(8)
C29 C34 1.421(8)
C30 C31 1.391(9)
C30 H30 0.9500
C31 C32 1.384(9)
C31 C35 1.490(9)
C32 C33 1.386(9)
C32 H32 0.9500
C33 C34 1.379(9)
C33 C36 1.478(10)
C34 H34 0.9500
C35 F103 1.26(3)
C35 F2 1.283(10)
C35 F101 1.29(3)
C35 F1 1.319(10)
C35 F3 1.338(9)
C35 F102 1.42(3)
C36 F4 1.304(7)
C36 F104 1.315(8)
C36 F105 1.319(8)
C36 F5 1.330(7)
C36 F6 1.350(7)
C36 F106 1.363(8)
C37 C38 1.391(9)
C37 C42 1.419(9)
C38 C39 1.395(9)
C38 H38 0.9500
C39 C40 1.385(10)
C39 C43 1.505(10)
C40 C41 1.371(10)
C40 H40 0.9500
C41 C42 1.365(10)
C41 C44 1.508(11)
C42 H42 0.9500
C43 F9 1.310(10)
C43 F7 1.316(10)
C43 F8 1.337(9)
C44 F10 1.268(19)
C44 F112 1.290(19)
C44 F11 1.325(14)
C44 F110 1.366(17)
C44 F111 1.369(16)
C44 F12 1.374(17)
C45 C46 1.395(9)
C45 C50 1.403(9)
C46 C47 1.384(9)
C46 H46 0.9500
C47 C48 1.388(10)
C47 C51 1.472(11)
C48 C49 1.352(11)
C48 H48 0.9500
C49 C50 1.408(10)
C49 C52 1.468(11)
C50 H50 0.9500
C51 F114 1.345(9)
C51 F15 1.347(7)
C51 F113 1.349(8)
C51 F13 1.349(7)
C51 F14 1.356(7)
C51 F115 1.370(8)
C52 F118 1.283(19)
C52 F17 1.319(15)
C52 F18 1.326(15)
C52 F116 1.38(2)
C52 F16 1.393(16)
C52 F117 1.40(2)
C53 C58 1.388(9)
C53 C54 1.398(9)
C54 C55 1.396(9)
C54 H54 0.9500
C55 C56 1.367(10)
C55 C59 1.472(12)
C56 C57 1.376(11)
C56 H56 0.9500
C57 C58 1.391(9)
C57 C60 1.494(10)
C58 H58 0.9500
C59 F119 1.252(18)
C59 F19 1.274(12)
C59 F21 1.318(11)
C59 F121 1.331(18)
C59 F120 1.361(16)
C59 F20 1.368(12)
C60 F24 1.274(15)
C60 F124 1.275(16)
C60 F23 1.328(14)
C60 F123 1.344(19)
C60 F122 1.368(18)
C60 F22 1.369(15)
B4 C61 1.619(11)
B4 C77 1.650(9)
B4 C69 1.656(10)
B4 C85 1.660(9)
C61 C66 1.403(9)
C61 C62 1.404(9)
C62 C63 1.364(10)
C62 H62 0.9500
C63 C64 1.383(10)
C63 C67 1.517(11)
C64 C65 1.411(10)
C64 H64 0.9500
C65 C66 1.367(10)
C65 C68 1.513(10)
C66 H66 0.9500
C67 F303 1.18(3)
C67 F201 1.299(14)
C67 F203 1.331(13)
C67 F202 1.339(14)
C67 F302 1.36(3)
C67 F301 1.36(3)
C68 F204 1.320(9)
C68 F206 1.330(9)
C68 F205 1.336(9)
C69 C74 1.396(8)
C69 C70 1.412(8)
C70 C71 1.363(9)
C70 H70 0.9500
C71 C72 1.355(10)
C71 C75 1.512(9)
C72 C73 1.396(9)
C72 H72 0.9500
C73 C74 1.383(9)
C73 C76 1.489(10)
C74 H74 0.9500
C75 F309 1.27(3)
C75 F308 1.30(3)
C75 F209 1.299(12)
C75 F208 1.320(11)
C75 F207 1.344(14)
C75 F307 1.39(3)
C76 F211 1.314(10)
C76 F210 1.321(9)
C76 F212 1.328(11)
C77 C82 1.394(9)
C77 C78 1.399(9)
C78 C79 1.401(10)
C78 H78 0.9500
C79 C80 1.371(11)
C79 C83 1.508(10)
C80 C81 1.378(10)
C80 H80 0.9500
C81 C82 1.399(9)
C81 C84 1.482(12)
C82 H82 0.9500
C83 F215 1.305(10)
C83 F213 1.312(10)
C83 F214 1.349(11)
C84 F218 1.214(14)
C84 F318 1.214(17)
C84 F216 1.320(13)
C84 F217 1.389(13)
C84 F316 1.393(14)
C84 F317 1.479(16)
C85 C90 1.396(8)
C85 C86 1.406(9)
C86 C87 1.403(9)
C86 H86 0.9500
C87 C88 1.357(10)
C87 C91 1.505(10)
C88 C89 1.365(10)
C88 H88 0.9500
C89 C90 1.405(9)
C89 C92 1.471(11)
C90 H90 0.9500
C91 F320 1.23(2)
C91 F321 1.284(18)
C91 F221 1.285(13)
C91 F220 1.298(12)
C91 F219 1.387(13)
C91 F319 1.44(2)
C92 F222 1.305(7)
C92 F322 1.322(9)
C92 F324 1.336(8)
C92 F224 1.347(7)
C92 F223 1.363(7)
C92 F323 1.376(8)
